data_4312667
loop_
_publ_author_name
'Chizu Shimokawa'
'Seiji Yokota'
'Yoshimitsu Tachi'
'Nagatoshi Nishiwaki'
'Masahiro Ariga'
'Shinobu Itoh'

_publ_section_title
;
 Substituent Effects of \b-Diketiminate Ligands on the Structure and
 Physicochemical Properties of Copper(II) Complexes
;
_journal_name_full 'Inorganic Chemistry'
_journal_page_first 8395
_journal_page_last 8405
_journal_paper_doi 10.1021/ic0344766
_journal_volume 42
_journal_year 2003
_chemical_formula_moiety 'C62 H88 Cu N6 O4 '
_chemical_formula_sum 'C62 H88 Cu N6 O4'
_chemical_formula_weight 1044.96
_space_group_IT_number 14
_symmetry_cell_setting monoclinic
_symmetry_Int_Tables_number 14
_symmetry_space_group_name_Hall '-P 2ybc'
_symmetry_space_group_name_H-M 'P 1 21/c 1'
_cell_angle_alpha 90
_cell_angle_beta 98.766(2)
_cell_angle_gamma 90
_cell_formula_units_Z 4
_cell_length_a 15.8197(5)
_cell_length_b 19.2852(6)
_cell_length_c 20.0849(5)
_cell_measurement_reflns_used 52939
_cell_measurement_temperature 158.1
_cell_measurement_theta_max 27.5
_cell_measurement_theta_min 1.5
_cell_volume 6056.0(3)
_computing_cell_refinement PROCESS-AUTO
_computing_data_collection PROCESS-AUTO
_computing_data_reduction CrystalStructure
_computing_molecular_graphics ORTEP3
_computing_publication_material 'CrystalStructure Ver. 3.10'
_computing_structure_refinement CRYSTALS
_computing_structure_solution SIR92
_diffrn_detector_area_resol_mean 10.00
_diffrn_measured_fraction_theta_full 0.9895
_diffrn_measured_fraction_theta_max 0.9895
_diffrn_measurement_device_type 'Rigaku RAXIS-RAPID'
_diffrn_measurement_method \w
_diffrn_radiation_type 'Mo K\a'
_diffrn_radiation_wavelength 0.7107
_diffrn_reflns_av_R_equivalents 0.069
_diffrn_reflns_limit_h_max 20
_diffrn_reflns_limit_h_min -20
_diffrn_reflns_limit_k_max 25
_diffrn_reflns_limit_k_min -25
_diffrn_reflns_limit_l_max 26
_diffrn_reflns_limit_l_min -26
_diffrn_reflns_number 25017
_diffrn_reflns_theta_full 27.48
_diffrn_reflns_theta_max 27.48
_exptl_absorpt_coefficient_mu 0.409
_exptl_absorpt_correction_T_max 0.921
_exptl_absorpt_correction_T_min 0.875
_exptl_absorpt_correction_type multi-scan
_exptl_absorpt_process_details
;
    Higashi, T. (1995). Program for Absorption Correction.
    Rigaku Corporation, Tokyo, Japan.
;
_exptl_crystal_colour green
_exptl_crystal_density_diffrn 1.146
_exptl_crystal_density_method 'not measured'
_exptl_crystal_description block
_exptl_crystal_F_000 2252.00
_exptl_crystal_size_max 0.20
_exptl_crystal_size_mid 0.20
_exptl_crystal_size_min 0.20
_refine_diff_density_max 1.40
_refine_diff_density_min -1.39
_refine_ls_extinction_coef 39.2(6)
_refine_ls_extinction_method 'Larson (1970) Crystallographic Computing eq. 22'
_refine_ls_goodness_of_fit_ref 1.027
_refine_ls_hydrogen_treatment refall
_refine_ls_number_parameters 747
_refine_ls_number_reflns 8845
_refine_ls_R_factor_gt 0.0590
_refine_ls_shift/su_max 0.0170
_refine_ls_structure_factor_coef F
_refine_ls_weighting_details 'w = 1/[0.0005Fo^2^ + 1.0000\s^2^(Fo) + 0.0000]'
_refine_ls_weighting_scheme calc
_refine_ls_wR_factor_ref 0.0650
_reflns_number_gt 6884
_reflns_number_total 13760
_reflns_threshold_expression F^2^>2.0\s(F^2^)
_cod_data_source_file ic0344766si20030507_070735_08.cif
_cod_data_source_block '_[Cu(II)NO2LDtbp]'
_cod_original_cell_volume 6056.1(3)
_cod_original_formula_sum 'C62 H88 Cu N6 O4 '
_cod_database_code 4312667

loop_
_symmetry_equiv_pos_as_xyz
x,y,z
-x,-y,-z
-x,y+1/2,-z+1/2
x,-y+1/2,z+1/2

loop_
_atom_site_label
_atom_site_type_symbol
_atom_site_fract_x
_atom_site_fract_y
_atom_site_fract_z
_atom_site_U_iso_or_equiv
_atom_site_adp_type
_atom_site_occupancy
_atom_site_symmetry_multiplicity
_atom_site_calc_flag
_atom_site_refinement_flags
_atom_site_disorder_assembly
_atom_site_disorder_group
Cu1 Cu 0.21825(3) 0.22475(2) 0.53449(2) 0.0149(1) Uani 1.00 1 d . . .
O1 O 0.3652(2) 0.1434(2) 0.3216(2) 0.042(1) Uani 1.00 1 d . . .
O2 O 0.2501(2) 0.0810(2) 0.3079(2) 0.041(1) Uani 1.00 1 d . . .
O3 O 0.1323(2) 0.2885(2) 0.7768(1) 0.0356(9) Uani 1.00 1 d . . .
O4 O 0.0519(2) 0.3600(2) 0.7118(2) 0.043(1) Uani 1.00 1 d . . .
N1 N 0.3270(2) 0.2230(2) 0.4976(1) 0.0166(7) Uani 1.00 1 d . . .
N2 N 0.1580(2) 0.1667(2) 0.4634(2) 0.0184(8) Uani 1.00 1 d . . .
N3 N 0.2973(2) 0.1237(2) 0.3406(2) 0.029(1) Uani 1.00 1 d . . .
N4 N 0.2548(2) 0.2173(2) 0.6318(1) 0.0165(8) Uani 1.00 1 d . . .
N5 N 0.1299(2) 0.2951(2) 0.5431(2) 0.0162(8) Uani 1.00 1 d . . .
N6 N 0.1068(2) 0.3136(2) 0.7209(2) 0.028(1) Uani 1.00 1 d . . .
C1 C 0.2750(2) 0.1520(2) 0.4016(2) 0.021(1) Uani 1.00 1 d . . .
C2 C 0.3375(2) 0.1915(2) 0.4417(2) 0.019(1) Uani 1.00 1 d . . .
C3 C 0.1892(2) 0.1417(2) 0.4119(2) 0.018(1) Uani 1.00 1 d . . .
C4 C 0.3996(2) 0.2612(2) 0.5310(2) 0.016(1) Uani 1.00 1 d . . .
C5 C 0.3842(2) 0.3264(2) 0.5556(2) 0.018(1) Uani 1.00 1 d . . .
C6 C 0.4516(2) 0.3679(2) 0.5847(2) 0.017(1) Uani 1.00 1 d . . .
C7 C 0.5344(2) 0.3416(2) 0.5890(2) 0.020(1) Uani 1.00 1 d . . .
C8 C 0.5513(2) 0.2757(2) 0.5660(2) 0.0203(9) Uani 1.00 1 d . . .
C9 C 0.4823(2) 0.2353(2) 0.5377(2) 0.018(1) Uani 1.00 1 d . . .
C10 C 0.4327(2) 0.4404(2) 0.6112(2) 0.022(1) Uani 1.00 1 d . . .
C11 C 0.3743(3) 0.4330(2) 0.6645(2) 0.028(1) Uani 1.00 1 d . . .
C12 C 0.3888(3) 0.4847(2) 0.5525(2) 0.033(1) Uani 1.00 1 d . . .
C13 C 0.5148(3) 0.4772(2) 0.6431(3) 0.037(1) Uani 1.00 1 d . . .
C14 C 0.6434(2) 0.2473(2) 0.5723(2) 0.025(1) Uani 1.00 1 d . . .
C15 C 0.6662(3) 0.2332(3) 0.5030(2) 0.039(1) Uani 1.00 1 d . . .
C16 C 0.7093(3) 0.2981(3) 0.6091(3) 0.054(2) Uani 1.00 1 d . . .
C17 C 0.6490(3) 0.1793(3) 0.6125(3) 0.055(2) Uani 1.00 1 d . . .
C18 C 0.0674(2) 0.1556(2) 0.4620(2) 0.018(1) Uani 1.00 1 d . . .
C19 C 0.0389(2) 0.1302(2) 0.5189(2) 0.018(1) Uani 1.00 1 d . . .
C20 C -0.0476(2) 0.1145(2) 0.5181(2) 0.019(1) Uani 1.00 1 d . . .
C21 C -0.1030(2) 0.1280(2) 0.4584(2) 0.023(1) Uani 1.00 1 d . . .
C22 C -0.0763(2) 0.1565(2) 0.4009(2) 0.024(1) Uani 1.00 1 d . . .
C23 C 0.0106(2) 0.1699(2) 0.4034(2) 0.020(1) Uani 1.00 1 d . . .
C24 C -0.0776(2) 0.0846(2) 0.5811(2) 0.024(1) Uani 1.00 1 d . . .
C25 C -0.0777(3) 0.1430(2) 0.6331(2) 0.038(1) Uani 1.00 1 d . . .
C26 C -0.0173(3) 0.0265(2) 0.6117(2) 0.028(1) Uani 1.00 1 d . . .
C27 C -0.1680(3) 0.0531(3) 0.5658(3) 0.041(1) Uani 1.00 1 d . . .
C28 C -0.1392(3) 0.1688(2) 0.3359(2) 0.031(1) Uani 1.00 1 d . . .
C29 C -0.1510(4) 0.1021(3) 0.2966(3) 0.069(2) Uani 1.00 1 d . . .
C30 C -0.2243(3) 0.1964(3) 0.3516(3) 0.048(2) Uani 1.00 1 d . . .
C31 C -0.1041(3) 0.2229(3) 0.2907(2) 0.054(2) Uani 1.00 1 d . . .
C32 C 0.1424(2) 0.2883(2) 0.6635(2) 0.020(1) Uani 1.00 1 d . . .
C33 C 0.2144(2) 0.2450(2) 0.6775(2) 0.020(1) Uani 1.00 1 d . . .
C34 C 0.1065(2) 0.3140(2) 0.5997(2) 0.018(1) Uani 1.00 1 d . . .
C35 C 0.3310(2) 0.1789(2) 0.6568(2) 0.017(1) Uani 1.00 1 d . . .
C36 C 0.3435(2) 0.1159(2) 0.6264(2) 0.0171(9) Uani 1.00 1 d . . .
C37 C 0.4166(2) 0.0768(2) 0.6487(2) 0.019(1) Uani 1.00 1 d . . .
C38 C 0.4752(2) 0.1023(2) 0.7020(2) 0.020(1) Uani 1.00 1 d . . .
C39 C 0.4636(2) 0.1659(2) 0.7328(2) 0.018(1) Uani 1.00 1 d . . .
C40 C 0.3908(2) 0.2045(2) 0.7091(2) 0.0169(9) Uani 1.00 1 d . . .
C41 C 0.4290(3) 0.0060(2) 0.6163(2) 0.028(1) Uani 1.00 1 d . . .
C42 C 0.3744(5) -0.0054(4) 0.5524(4) 0.115(3) Uani 1.00 1 d . . .
C43 C 0.4185(9) -0.0496(4) 0.6655(5) 0.188(5) Uani 1.00 1 d . . .
C44 C 0.5194(4) -0.0022(4) 0.6031(5) 0.126(3) Uani 1.00 1 d . . .
C45 C 0.5259(2) 0.1943(2) 0.7925(2) 0.019(1) Uani 1.00 1 d . . .
C46 C 0.5480(2) 0.2705(2) 0.7793(2) 0.030(1) Uani 1.00 1 d . . .
C47 C 0.4827(2) 0.1910(3) 0.8557(2) 0.027(1) Uani 1.00 1 d . . .
C48 C 0.6102(2) 0.1533(2) 0.8061(2) 0.022(1) Uani 1.00 1 d . . .
C49 C 0.0924(2) 0.3316(2) 0.4833(2) 0.0164(9) Uani 1.00 1 d . . .
C50 C 0.1467(2) 0.3495(2) 0.4383(2) 0.019(1) Uani 1.00 1 d . . .
C51 C 0.1196(2) 0.3919(2) 0.3834(2) 0.020(1) Uani 1.00 1 d . . .
C52 C 0.0347(2) 0.4150(2) 0.3750(2) 0.024(1) Uani 1.00 1 d . . .
C53 C -0.0227(2) 0.3960(2) 0.4179(2) 0.021(1) Uani 1.00 1 d . . .
C54 C 0.0076(2) 0.3525(2) 0.4724(2) 0.020(1) Uani 1.00 1 d . . .
C55 C 0.1810(3) 0.4162(2) 0.3357(2) 0.028(1) Uani 1.00 1 d . . .
C56 C 0.2644(3) 0.3737(3) 0.3450(2) 0.035(1) Uani 1.00 1 d . . .
C57 C 0.2043(3) 0.4921(3) 0.3526(3) 0.041(1) Uani 1.00 1 d . . .
C58 C 0.1393(3) 0.4102(3) 0.2622(2) 0.041(1) Uani 1.00 1 d . . .
C59 C -0.1137(2) 0.4262(2) 0.4073(2) 0.027(1) Uani 1.00 1 d . . .
C60 C -0.1071(3) 0.5031(3) 0.4263(3) 0.056(2) Uani 1.00 1 d . . .
C61 C -0.1571(3) 0.4180(3) 0.3340(3) 0.050(2) Uani 1.00 1 d . . .
C62 C -0.1702(3) 0.3907(3) 0.4523(3) 0.051(2) Uani 1.00 1 d . . .
H1 H 0.3916(2) 0.1960(2) 0.4270(2) 0.023(1) Uiso 1.00 1 c . . .
H2 H 0.1530(2) 0.1145(2) 0.3800(2) 0.021(1) Uiso 1.00 1 c . . .
H3 H 0.3272(2) 0.3430(2) 0.5525(2) 0.022(1) Uiso 1.00 1 c . . .
H4 H 0.5810(2) 0.3695(2) 0.6087(2) 0.024(1) Uiso 1.00 1 c . . .
H5 H 0.4920(2) 0.1896(2) 0.5227(2) 0.022(1) Uiso 1.00 1 c . . .
H6 H 0.4024(3) 0.4064(2) 0.7011(2) 0.035(2) Uiso 1.00 1 c . . .
H7 H 0.3612(3) 0.4777(2) 0.6801(2) 0.035(2) Uiso 1.00 1 c . . .
H8 H 0.3229(3) 0.4104(2) 0.6455(2) 0.035(2) Uiso 1.00 1 c . . .
H9 H 0.4259(3) 0.4901(2) 0.5199(2) 0.040(2) Uiso 1.00 1 c . . .
H10 H 0.3753(3) 0.5290(2) 0.5687(2) 0.040(2) Uiso 1.00 1 c . . .
H11 H 0.3377(3) 0.4623(2) 0.5326(2) 0.040(2) Uiso 1.00 1 c . . .
H12 H 0.5012(3) 0.5218(2) 0.6584(3) 0.045(2) Uiso 1.00 1 c . . .
H13 H 0.5518(3) 0.4818(2) 0.6103(3) 0.045(2) Uiso 1.00 1 c . . .
H14 H 0.5425(3) 0.4508(2) 0.6801(3) 0.045(2) Uiso 1.00 1 c . . .
H15 H 0.6648(3) 0.2756(3) 0.4786(2) 0.048(2) Uiso 1.00 1 c . . .
H16 H 0.7218(3) 0.2136(3) 0.5070(2) 0.048(2) Uiso 1.00 1 c . . .
H17 H 0.6258(3) 0.2019(3) 0.4797(2) 0.048(2) Uiso 1.00 1 c . . .
H18 H 0.7073(3) 0.3405(3) 0.5848(3) 0.064(2) Uiso 1.00 1 c . . .
H19 H 0.7650(3) 0.2787(3) 0.6126(3) 0.064(2) Uiso 1.00 1 c . . .
H20 H 0.6959(3) 0.3065(3) 0.6529(3) 0.064(2) Uiso 1.00 1 c . . .
H21 H 0.6364(3) 0.1883(3) 0.6564(3) 0.069(2) Uiso 1.00 1 c . . .
H22 H 0.7050(3) 0.1605(3) 0.6157(3) 0.068(2) Uiso 1.00 1 c . . .
H23 H 0.6088(3) 0.1470(3) 0.5904(3) 0.069(2) Uiso 1.00 1 c . . .
H24 H 0.0782(2) 0.1236(2) 0.5591(2) 0.022(1) Uiso 1.00 1 c . . .
H25 H -0.1620(2) 0.1177(2) 0.4570(2) 0.028(1) Uiso 1.00 1 c . . .
H26 H 0.0312(2) 0.1890(2) 0.3653(2) 0.024(1) Uiso 1.00 1 c . . .
H27 H -0.1151(3) 0.1790(2) 0.6146(2) 0.048(2) Uiso 1.00 1 c . . .
H28 H -0.0214(3) 0.1610(2) 0.6443(2) 0.048(2) Uiso 1.00 1 c . . .
H29 H -0.0964(3) 0.1254(2) 0.6725(2) 0.048(2) Uiso 1.00 1 c . . .
H30 H 0.0394(3) 0.0439(2) 0.6219(2) 0.034(2) Uiso 1.00 1 c . . .
H31 H -0.0355(3) 0.0102(2) 0.6519(2) 0.034(2) Uiso 1.00 1 c . . .
H32 H -0.0187(3) -0.0106(2) 0.5804(2) 0.034(2) Uiso 1.00 1 c . . .
H33 H -0.1849(3) 0.0367(3) 0.6064(3) 0.050(2) Uiso 1.00 1 c . . .
H34 H -0.1676(3) 0.0156(3) 0.5351(3) 0.050(2) Uiso 1.00 1 c . . .
H35 H -0.2071(3) 0.0875(3) 0.5464(3) 0.050(2) Uiso 1.00 1 c . . .
H36 H -0.1730(4) 0.0676(3) 0.3231(3) 0.077(3) Uiso 1.00 1 c . . .
H37 H -0.0975(4) 0.0874(3) 0.2858(3) 0.077(3) Uiso 1.00 1 c . . .
H38 H -0.1900(4) 0.1092(3) 0.2563(3) 0.077(3) Uiso 1.00 1 c . . .
H39 H -0.2156(3) 0.2396(3) 0.3745(3) 0.056(2) Uiso 1.00 1 c . . .
H40 H -0.2626(3) 0.2026(3) 0.3108(3) 0.056(2) Uiso 1.00 1 c . . .
H41 H -0.2477(3) 0.1640(3) 0.3794(3) 0.056(2) Uiso 1.00 1 c . . .
H42 H -0.1435(3) 0.2287(3) 0.2504(2) 0.063(2) Uiso 1.00 1 c . . .
H43 H -0.0971(3) 0.2657(3) 0.3142(2) 0.063(2) Uiso 1.00 1 c . . .
H44 H -0.0505(3) 0.2081(3) 0.2799(2) 0.063(2) Uiso 1.00 1 c . . .
H45 H 0.2354(2) 0.2355(2) 0.7235(2) 0.023(1) Uiso 1.00 1 c . . .
H46 H 0.0614(2) 0.3468(2) 0.5979(2) 0.021(1) Uiso 1.00 1 c . . .
H47 H 0.3024(2) 0.0996(2) 0.5904(2) 0.020(1) Uiso 1.00 1 c . . .
H48 H 0.5255(2) 0.0763(2) 0.7170(2) 0.023(1) Uiso 1.00 1 c . . .
H49 H 0.3821(2) 0.2483(2) 0.7285(2) 0.020(1) Uiso 1.00 1 c . . .
H50 H 0.3860(5) 0.0279(4) 0.5201(4) 0.128(4) Uiso 1.00 1 c . . .
H51 H 0.3167(5) -0.0010(4) 0.5596(4) 0.128(4) Uiso 1.00 1 c . . .
H52 H 0.3836(5) -0.0507(4) 0.5364(4) 0.128(4) Uiso 1.00 1 c . . .
H53 H 0.3634(9) -0.0501(4) 0.6788(5) 0.246(8) Uiso 1.00 1 c . . .
H54 H 0.4301(9) -0.0938(4) 0.6480(5) 0.246(8) Uiso 1.00 1 c . . .
H55 H 0.4603(9) -0.0395(4) 0.7035(5) 0.246(8) Uiso 1.00 1 c . . .
H56 H 0.5280(4) -0.0478(4) 0.5873(5) 0.144(5) Uiso 1.00 1 c . . .
H57 H 0.5582(4) 0.0061(4) 0.6433(5) 0.144(5) Uiso 1.00 1 c . . .
H58 H 0.5291(4) 0.0306(4) 0.5698(5) 0.144(5) Uiso 1.00 1 c . . .
H59 H 0.5837(2) 0.2885(2) 0.8178(2) 0.035(2) Uiso 1.00 1 c . . .
H60 H 0.4970(2) 0.2971(2) 0.7707(2) 0.035(2) Uiso 1.00 1 c . . .
H61 H 0.5772(2) 0.2726(2) 0.7414(2) 0.035(2) Uiso 1.00 1 c . . .
H62 H 0.4315(2) 0.2176(3) 0.8488(2) 0.032(2) Uiso 1.00 1 c . . .
H63 H 0.5201(2) 0.2089(3) 0.8932(2) 0.032(2) Uiso 1.00 1 c . . .
H64 H 0.4693(2) 0.1441(3) 0.8640(2) 0.032(2) Uiso 1.00 1 c . . .
H65 H 0.6455(2) 0.1723(2) 0.8442(2) 0.025(1) Uiso 1.00 1 c . . .
H66 H 0.5981(2) 0.1062(2) 0.8147(2) 0.025(1) Uiso 1.00 1 c . . .
H67 H 0.6391(2) 0.1559(2) 0.7680(2) 0.025(1) Uiso 1.00 1 c . . .
H68 H 0.2039(2) 0.3329(2) 0.4452(2) 0.022(1) Uiso 1.00 1 c . . .
H69 H 0.0154(2) 0.4447(2) 0.3380(2) 0.028(1) Uiso 1.00 1 c . . .
H70 H -0.0301(2) 0.3376(2) 0.5021(2) 0.025(1) Uiso 1.00 1 c . . .
H71 H 0.2911(3) 0.3769(3) 0.3906(2) 0.043(2) Uiso 1.00 1 c . . .
H72 H 0.2514(3) 0.3266(3) 0.3342(2) 0.043(2) Uiso 1.00 1 c . . .
H73 H 0.3020(3) 0.3911(3) 0.3164(2) 0.043(2) Uiso 1.00 1 c . . .
H74 H 0.1771(3) 0.4274(3) 0.2335(2) 0.049(2) Uiso 1.00 1 c . . .
H75 H 0.1263(3) 0.3630(3) 0.2516(2) 0.049(2) Uiso 1.00 1 c . . .
H76 H 0.0881(3) 0.4367(3) 0.2558(2) 0.049(2) Uiso 1.00 1 c . . .
H77 H 0.2310(3) 0.4951(3) 0.3982(3) 0.050(2) Uiso 1.00 1 c . . .
H78 H 0.1537(3) 0.5195(3) 0.3465(3) 0.050(2) Uiso 1.00 1 c . . .
H79 H 0.2423(3) 0.5088(3) 0.3240(3) 0.050(2) Uiso 1.00 1 c . . .
H80 H -0.1623(3) 0.5238(3) 0.4202(3) 0.064(2) Uiso 1.00 1 c . . .
H81 H -0.0726(3) 0.5255(3) 0.3980(3) 0.065(2) Uiso 1.00 1 c . . .
H82 H -0.0814(3) 0.5080(3) 0.4720(3) 0.065(2) Uiso 1.00 1 c . . .
H83 H -0.2123(3) 0.4386(3) 0.3282(3) 0.057(2) Uiso 1.00 1 c . . .
H84 H -0.1622(3) 0.3701(3) 0.3230(3) 0.057(2) Uiso 1.00 1 c . . .
H85 H -0.1230(3) 0.4402(3) 0.3052(3) 0.057(2) Uiso 1.00 1 c . . .
H86 H -0.2253(3) 0.4113(3) 0.4459(3) 0.061(2) Uiso 1.00 1 c . . .
H87 H -0.1447(3) 0.3957(3) 0.4980(3) 0.061(2) Uiso 1.00 1 c . . .
H88 H -0.1751(3) 0.3428(3) 0.4412(3) 0.061(2) Uiso 1.00 1 c . . .

loop_
_atom_site_aniso_label
_atom_site_aniso_U_11
_atom_site_aniso_U_22
_atom_site_aniso_U_33
_atom_site_aniso_U_12
_atom_site_aniso_U_13
_atom_site_aniso_U_23
Cu1 0.0139(2) 0.0151(2) 0.0155(2) 0.0011(2) 0.0018(1) -0.0001(3)
O1 0.047(2) 0.048(2) 0.038(2) -0.019(2) 0.028(2) -0.016(2)
O2 0.040(2) 0.047(2) 0.038(2) -0.013(2) 0.013(2) -0.024(2)
O3 0.039(2) 0.050(2) 0.019(2) 0.010(2) 0.007(1) -0.001(2)
O4 0.046(2) 0.046(2) 0.037(2) 0.023(2) 0.014(2) -0.002(2)
N1 0.019(1) 0.015(2) 0.016(2) 0.000(1) 0.001(1) 0.003(2)
N2 0.017(1) 0.015(2) 0.023(2) -0.002(1) 0.002(1) 0.000(2)
N3 0.035(2) 0.026(2) 0.027(2) -0.003(2) 0.009(2) -0.006(2)
N4 0.014(1) 0.019(2) 0.017(2) -0.001(1) 0.001(1) 0.002(2)
N5 0.014(1) 0.015(2) 0.021(2) -0.000(1) 0.004(1) -0.001(1)
N6 0.025(2) 0.035(2) 0.025(2) -0.000(2) 0.005(1) -0.003(2)
C1 0.026(2) 0.017(2) 0.020(2) -0.000(2) 0.005(2) -0.002(2)
C2 0.018(2) 0.017(2) 0.023(2) 0.003(2) 0.007(2) 0.005(2)
C3 0.025(2) 0.014(2) 0.013(2) -0.001(2) -0.000(2) 0.000(2)
C4 0.015(2) 0.017(2) 0.017(2) -0.002(1) 0.004(1) -0.000(2)
C5 0.014(2) 0.020(2) 0.022(2) 0.006(2) 0.006(1) 0.001(2)
C6 0.017(2) 0.014(2) 0.020(2) 0.003(1) 0.005(1) 0.001(2)
C7 0.016(2) 0.025(2) 0.020(2) -0.002(2) 0.003(2) -0.001(2)
C8 0.017(2) 0.024(2) 0.020(2) 0.006(2) 0.004(1) 0.003(2)
C9 0.020(2) 0.015(2) 0.020(2) 0.006(2) 0.007(1) 0.002(2)
C10 0.016(2) 0.022(2) 0.028(2) -0.000(2) 0.004(2) -0.004(2)
C11 0.031(2) 0.023(2) 0.033(3) 0.001(2) 0.011(2) -0.007(2)
C12 0.039(2) 0.021(2) 0.042(3) 0.006(2) 0.013(2) 0.001(2)
C13 0.031(2) 0.024(3) 0.059(3) -0.006(2) 0.015(2) -0.022(2)
C14 0.015(2) 0.029(2) 0.032(2) 0.007(2) 0.007(2) -0.001(2)
C15 0.026(2) 0.059(4) 0.035(3) 0.013(2) 0.009(2) 0.007(3)
C16 0.016(2) 0.073(4) 0.071(4) 0.011(2) -0.003(2) -0.028(3)
C17 0.039(3) 0.072(4) 0.060(4) 0.031(3) 0.025(3) 0.033(3)
C18 0.017(2) 0.012(2) 0.023(2) 0.001(1) -0.000(2) -0.005(2)
C19 0.017(2) 0.020(2) 0.018(2) 0.001(2) -0.002(1) -0.003(2)
C20 0.018(2) 0.010(2) 0.029(2) 0.002(1) 0.004(2) -0.002(2)
C21 0.016(2) 0.021(2) 0.032(2) 0.003(2) 0.002(2) -0.008(2)
C22 0.024(2) 0.020(2) 0.025(2) 0.007(2) -0.006(2) -0.010(2)
C23 0.025(2) 0.017(2) 0.018(2) 0.004(2) 0.002(2) -0.001(2)
C24 0.020(2) 0.020(2) 0.033(2) 0.002(2) 0.006(2) 0.001(2)
C25 0.046(3) 0.031(3) 0.042(3) 0.004(2) 0.026(2) -0.000(2)
C26 0.030(2) 0.028(3) 0.026(2) 0.003(2) 0.003(2) 0.003(2)
C27 0.026(2) 0.035(3) 0.063(4) -0.005(2) 0.012(2) 0.014(3)
C28 0.029(2) 0.030(3) 0.029(3) 0.012(2) -0.009(2) -0.010(2)
C29 0.077(4) 0.053(4) 0.062(4) 0.029(3) -0.038(3) -0.037(3)
C30 0.033(2) 0.070(4) 0.035(3) 0.024(3) -0.012(2) -0.008(3)
C31 0.047(3) 0.078(4) 0.032(3) 0.019(3) -0.017(2) 0.013(3)
C32 0.021(2) 0.021(2) 0.020(2) -0.000(2) 0.008(2) -0.003(2)
C33 0.022(2) 0.019(2) 0.018(2) -0.005(2) -0.001(2) 0.002(2)
C34 0.012(2) 0.018(2) 0.024(2) -0.001(1) 0.002(1) 0.001(2)
C35 0.018(2) 0.012(2) 0.021(2) -0.001(1) 0.003(1) 0.004(2)
C36 0.017(2) 0.023(2) 0.009(2) -0.004(2) -0.004(1) 0.000(2)
C37 0.023(2) 0.015(2) 0.020(2) -0.000(2) 0.007(2) 0.003(2)
C38 0.021(2) 0.018(2) 0.019(2) -0.001(2) 0.002(2) 0.005(2)
C39 0.020(2) 0.017(2) 0.020(2) -0.004(2) 0.007(2) 0.002(2)
C40 0.018(2) 0.018(2) 0.015(2) -0.000(1) 0.002(1) -0.001(2)
C41 0.040(2) 0.016(2) 0.028(3) 0.001(2) 0.006(2) -0.004(2)
C42 0.119(6) 0.097(6) 0.103(6) 0.083(5) -0.066(5) -0.078(5)
C43 0.44(2) 0.020(4) 0.158(9) -0.034(7) 0.21(1) -0.016(5)
C44 0.048(4) 0.117(7) 0.196(9) 0.034(4) -0.032(5) -0.134(7)
C45 0.019(2) 0.014(2) 0.022(2) -0.000(2) -0.003(2) -0.002(2)
C46 0.020(2) 0.022(2) 0.046(3) -0.002(2) -0.002(2) -0.002(2)
C47 0.020(2) 0.041(3) 0.018(2) 0.003(2) -0.003(2) -0.006(2)
C48 0.016(2) 0.023(2) 0.025(2) -0.003(2) -0.002(2) 0.001(2)
C49 0.020(2) 0.008(2) 0.020(2) 0.002(1) -0.000(2) -0.001(2)
C50 0.016(2) 0.014(2) 0.026(2) 0.006(2) 0.000(2) 0.002(2)
C51 0.024(2) 0.015(2) 0.020(2) 0.001(2) 0.000(2) -0.001(2)
C52 0.028(2) 0.022(2) 0.021(2) 0.008(2) -0.003(2) 0.005(2)
C53 0.018(2) 0.015(2) 0.028(2) 0.003(2) -0.005(2) -0.006(2)
C54 0.017(2) 0.018(2) 0.027(2) 0.002(2) 0.004(2) -0.005(2)
C55 0.030(2) 0.027(3) 0.029(2) 0.004(2) 0.008(2) 0.010(2)
C56 0.028(2) 0.049(3) 0.030(3) 0.008(2) 0.008(2) 0.009(2)
C57 0.051(3) 0.035(3) 0.040(3) -0.006(2) 0.013(2) 0.009(3)
C58 0.044(3) 0.051(3) 0.028(3) 0.012(2) 0.007(2) 0.010(3)
C59 0.021(2) 0.012(2) 0.046(3) 0.005(2) -0.002(2) -0.006(2)
C60 0.028(2) 0.031(3) 0.103(5) 0.009(2) -0.010(3) -0.025(3)
C61 0.030(2) 0.057(4) 0.056(4) 0.017(2) -0.017(2) -0.005(3)
C62 0.018(2) 0.051(3) 0.084(4) 0.013(2) 0.008(2) 0.008(3)

loop_
_atom_type_symbol
_atom_type_description
_atom_type_scat_dispersion_real
_atom_type_scat_dispersion_imag
_atom_type_scat_source
C C 0.003 0.002
;
International Tables for Crystallography
(1992, Vol. C, Tables 4.2.6.8 and 6.1.1.4)
;
H H 0.000 0.000
;
International Tables for Crystallography
(1992, Vol. C, Table 6.1.1.4)
;
N N 0.006 0.003
;
International Tables for Crystallography
(1992, Vol. C, Tables 4.2.6.8 and 6.1.1.4)
;
O O 0.011 0.006
;
International Tables for Crystallography
(1992, Vol. C, Tables 4.2.6.8 and 6.1.1.4)
;
Cu Cu 0.320 1.265
;
International Tables for Crystallography
(1992, Vol. C, Tables 4.2.6.8 and 6.1.1.4)
;

loop_
_geom_angle_atom_site_label_1
_geom_angle_site_symmetry_1
_geom_angle_atom_site_label_2
_geom_angle_site_symmetry_2
_geom_angle_atom_site_label_3
_geom_angle_site_symmetry_3
_geom_angle
_geom_angle_publ_flag
N1 . Cu1 . N2 . 94.18(13) yes
N1 . Cu1 . N4 . 103.39(11) yes
N2 . Cu1 . N4 . 136.72(13) yes
N1 . Cu1 . N5 . 135.50(13) yes
N2 . Cu1 . N5 . 100.67(12) yes
N4 . Cu1 . N5 . 93.91(13) yes
Cu1 . N1 . C2 . 124.1(2) yes
Cu1 . N1 . C4 . 119.7(2) yes
C2 . N1 . C4 . 116.1(3) yes
Cu1 . N2 . C3 . 126.3(3) yes
Cu1 . N2 . C18 . 118.2(2) yes
C3 . N2 . C18 . 115.1(3) yes
O1 . N3 . O2 . 121.3(4) yes
O1 . N3 . C1 . 118.5(3) yes
O2 . N3 . C1 . 120.2(3) yes
Cu1 . N4 . C33 . 124.7(2) yes
Cu1 . N4 . C35 . 119.4(2) yes
C33 . N4 . C35 . 115.9(3) yes
Cu1 . N5 . C34 . 124.7(3) yes
Cu1 . N5 . C49 . 118.1(2) yes
C34 . N5 . C49 . 117.1(3) yes
O3 . N6 . O4 . 122.8(4) yes
O3 . N6 . C32 . 118.8(3) yes
O4 . N6 . C32 . 118.4(4) yes
N3 . C1 . C2 . 117.1(3) yes
N3 . C1 . C3 . 115.9(3) yes
C2 . C1 . C3 . 126.8(4) yes
N1 . C2 . C1 . 125.1(3) yes
N1 . C2 . H1 . 117.5(4) no
C1 . C2 . H1 . 117.5(4) no
N2 . C3 . C1 . 123.4(3) yes
N2 . C3 . H2 . 118.4(4) no
C1 . C3 . H2 . 118.2(4) no
N1 . C4 . C5 . 117.3(3) yes
N1 . C4 . C9 . 122.2(3) yes
C5 . C4 . C9 . 120.4(3) yes
C4 . C5 . C6 . 120.5(3) yes
C4 . C5 . H3 . 119.9(4) no
C6 . C5 . H3 . 119.6(4) no
C5 . C6 . C7 . 118.0(3) yes
C5 . C6 . C10 . 119.4(3) yes
C7 . C6 . C10 . 122.6(3) yes
C6 . C7 . C8 . 122.5(3) yes
C6 . C7 . H4 . 118.8(4) no
C8 . C7 . H4 . 118.7(4) no
C7 . C8 . C9 . 118.0(3) yes
C7 . C8 . C14 . 121.5(3) yes
C9 . C8 . C14 . 120.4(4) yes
C4 . C9 . C8 . 120.5(4) yes
C4 . C9 . H5 . 119.8(4) no
C8 . C9 . H5 . 119.7(4) no
C6 . C10 . C11 . 109.3(3) yes
C6 . C10 . C12 . 109.2(3) yes
C11 . C10 . C12 . 109.8(3) yes
C6 . C10 . C13 . 111.6(3) yes
C11 . C10 . C13 . 108.4(3) yes
C12 . C10 . C13 . 108.5(4) yes
C10 . C11 . H6 . 109.3(5) no
C10 . C11 . H7 . 109.5(5) no
H6 . C11 . H7 . 109.5(6) no
C10 . C11 . H8 . 109.6(5) no
H6 . C11 . H8 . 109.5(6) no
H7 . C11 . H8 . 109.5(6) no
C10 . C12 . H9 . 109.7(5) no
C10 . C12 . H10 . 109.8(5) no
H9 . C12 . H10 . 109.5(6) no
C10 . C12 . H11 . 109.0(5) no
H9 . C12 . H11 . 109.5(6) no
H10 . C12 . H11 . 109.5(6) no
C10 . C13 . H12 . 109.6(5) no
C10 . C13 . H13 . 109.0(5) no
H12 . C13 . H13 . 109.5(6) no
C10 . C13 . H14 . 109.8(5) no
H12 . C13 . H14 . 109.5(6) no
H13 . C13 . H14 . 109.5(6) no
C8 . C14 . C15 . 110.0(3) yes
C8 . C14 . C16 . 112.0(3) yes
C15 . C14 . C16 . 108.6(4) yes
C8 . C14 . C17 . 108.9(3) yes
C15 . C14 . C17 . 109.2(4) yes
C16 . C14 . C17 . 108.1(4) yes
C14 . C15 . H15 . 109.3(5) no
C14 . C15 . H16 . 109.9(5) no
H15 . C15 . H16 . 109.5(6) no
C14 . C15 . H17 . 109.3(5) no
H15 . C15 . H17 . 109.5(6) no
H16 . C15 . H17 . 109.5(6) no
C14 . C16 . H18 . 109.6(6) no
C14 . C16 . H19 . 109.8(6) no
H18 . C16 . H19 . 109.5(7) no
C14 . C16 . H20 . 109.0(6) no
H18 . C16 . H20 . 109.5(7) no
H19 . C16 . H20 . 109.5(7) no
C14 . C17 . H21 . 109.2(6) no
C14 . C17 . H22 . 109.8(6) no
H21 . C17 . H22 . 109.5(7) no
C14 . C17 . H23 . 109.4(6) no
H21 . C17 . H23 . 109.5(7) no
H22 . C17 . H23 . 109.5(7) no
N2 . C18 . C19 . 119.0(3) yes
N2 . C18 . C23 . 119.7(4) yes
C19 . C18 . C23 . 121.3(3) yes
C18 . C19 . C20 . 120.6(3) yes
C18 . C19 . H24 . 119.9(4) no
C20 . C19 . H24 . 119.5(4) no
C19 . C20 . C21 . 116.9(4) yes
C19 . C20 . C24 . 119.9(3) yes
C21 . C20 . C24 . 123.2(3) yes
C20 . C21 . C22 . 123.5(3) yes
C20 . C21 . H25 . 118.1(5) no
C22 . C21 . H25 . 118.3(5) no
C21 . C22 . C23 . 117.5(4) yes
C21 . C22 . C28 . 121.6(4) yes
C23 . C22 . C28 . 120.7(4) yes
C18 . C23 . C22 . 120.0(4) yes
C18 . C23 . H26 . 120.0(4) no
C22 . C23 . H26 . 120.0(4) no
C20 . C24 . C25 . 108.6(3) yes
C20 . C24 . C26 . 110.7(3) yes
C25 . C24 . C26 . 109.1(4) yes
C20 . C24 . C27 . 112.2(4) yes
C25 . C24 . C27 . 109.1(4) yes
C26 . C24 . C27 . 107.0(3) yes
C24 . C25 . H27 . 109.5(5) no
C24 . C25 . H28 . 109.2(5) no
H27 . C25 . H28 . 109.5(6) no
C24 . C25 . H29 . 109.7(5) no
H27 . C25 . H29 . 109.5(6) no
H28 . C25 . H29 . 109.5(6) no
C24 . C26 . H30 . 109.6(5) no
C24 . C26 . H31 . 109.3(5) no
H30 . C26 . H31 . 109.5(6) no
C24 . C26 . H32 . 109.4(5) no
H30 . C26 . H32 . 109.5(6) no
H31 . C26 . H32 . 109.5(6) no
C24 . C27 . H33 . 109.5(5) no
C24 . C27 . H34 . 109.5(5) no
H33 . C27 . H34 . 109.5(6) no
C24 . C27 . H35 . 109.4(5) no
H33 . C27 . H35 . 109.5(6) no
H34 . C27 . H35 . 109.5(6) no
C22 . C28 . C29 . 109.1(4) yes
C22 . C28 . C30 . 110.9(4) yes
C29 . C28 . C30 . 111.3(4) yes
C22 . C28 . C31 . 111.2(4) yes
C29 . C28 . C31 . 107.3(4) yes
C30 . C28 . C31 . 107.1(4) yes
C28 . C29 . H36 . 109.4(6) no
C28 . C29 . H37 . 109.3(6) no
H36 . C29 . H37 . 109.5(8) no
C28 . C29 . H38 . 109.7(6) no
H36 . C29 . H38 . 109.5(8) no
H37 . C29 . H38 . 109.5(8) no
C28 . C30 . H39 . 109.8(5) no
C28 . C30 . H40 . 109.4(5) no
H39 . C30 . H40 . 109.5(7) no
C28 . C30 . H41 . 109.1(5) no
H39 . C30 . H41 . 109.5(7) no
H40 . C30 . H41 . 109.5(7) no
C28 . C31 . H42 . 109.5(6) no
C28 . C31 . H43 . 108.7(6) no
H42 . C31 . H43 . 109.5(7) no
C28 . C31 . H44 . 110.2(6) no
H42 . C31 . H44 . 109.5(7) no
H43 . C31 . H44 . 109.5(7) no
N6 . C32 . C33 . 116.3(3) yes
N6 . C32 . C34 . 117.0(3) yes
C33 . C32 . C34 . 126.4(4) yes
N4 . C33 . C32 . 124.6(3) yes
N4 . C33 . H45 . 117.8(4) no
C32 . C33 . H45 . 117.6(4) no
N5 . C34 . C32 . 124.5(3) yes
N5 . C34 . H46 . 117.7(4) no
C32 . C34 . H46 . 117.8(4) no
N4 . C35 . C36 . 117.8(3) yes
N4 . C35 . C40 . 121.1(3) yes
C36 . C35 . C40 . 121.1(3) yes
C35 . C36 . C37 . 119.9(3) yes
C35 . C36 . H47 . 119.9(4) no
C37 . C36 . H47 . 120.1(4) no
C36 . C37 . C38 . 118.5(4) yes
C36 . C37 . C41 . 119.8(3) yes
C38 . C37 . C41 . 121.7(3) yes
C37 . C38 . C39 . 122.2(4) yes
C37 . C38 . H48 . 118.9(4) no
C39 . C38 . H48 . 118.9(4) no
C38 . C39 . C40 . 118.3(3) yes
C38 . C39 . C45 . 123.2(3) yes
C40 . C39 . C45 . 118.4(3) yes
C35 . C40 . C39 . 120.0(4) yes
C35 . C40 . H49 . 120.1(4) no
C39 . C40 . H49 . 119.9(4) no
C37 . C41 . C42 . 114.3(4) yes
C37 . C41 . C43 . 108.9(4) yes
C42 . C41 . C43 . 111.6(6) yes
C37 . C41 . C44 . 110.8(4) yes
C42 . C41 . C44 . 106.4(5) yes
C43 . C41 . C44 . 104.3(7) yes
C41 . C42 . H50 . 110.7(8) no
C41 . C42 . H51 . 108.0(8) no
H50 . C42 . H51 . 109.5(1) no
C41 . C42 . H52 . 109.7(8) no
H50 . C42 . H52 . 109.5(1) no
H51 . C42 . H52 . 109.5(1) no
C41 . C43 . H53 . 113.2(1) no
C41 . C43 . H54 . 110.6(1) no
H53 . C43 . H54 . 109.5(1) no
C41 . C43 . H55 . 104.5(1) no
H53 . C43 . H55 . 109.5(1) no
H54 . C43 . H55 . 109.5(1) no
C41 . C44 . H56 . 110.2(8) no
C41 . C44 . H57 . 109.9(8) no
H56 . C44 . H57 . 109.5(1) no
C41 . C44 . H58 . 108.3(8) no
H56 . C44 . H58 . 109.5(1) no
H57 . C44 . H58 . 109.5(1) no
C39 . C45 . C46 . 110.0(3) yes
C39 . C45 . C47 . 108.6(3) yes
C46 . C45 . C47 . 108.8(4) yes
C39 . C45 . C48 . 113.1(3) yes
C46 . C45 . C48 . 107.9(3) yes
C47 . C45 . C48 . 108.4(3) yes
C45 . C46 . H59 . 109.4(5) no
C45 . C46 . H60 . 109.8(5) no
H59 . C46 . H60 . 109.5(6) no
C45 . C46 . H61 . 109.2(5) no
H59 . C46 . H61 . 109.5(6) no
H60 . C46 . H61 . 109.5(6) no
C45 . C47 . H62 . 109.6(4) no
C45 . C47 . H63 . 109.9(4) no
H62 . C47 . H63 . 109.5(5) no
C45 . C47 . H64 . 109.0(4) no
H62 . C47 . H64 . 109.5(5) no
H63 . C47 . H64 . 109.5(5) no
C45 . C48 . H65 . 109.3(4) no
C45 . C48 . H66 . 109.3(4) no
H65 . C48 . H66 . 109.5(5) no
C45 . C48 . H67 . 109.8(4) no
H65 . C48 . H67 . 109.5(5) no
H66 . C48 . H67 . 109.5(5) no
N5 . C49 . C50 . 116.7(3) yes
N5 . C49 . C54 . 122.8(4) yes
C50 . C49 . C54 . 120.4(3) yes
C49 . C50 . C51 . 121.3(3) yes
C49 . C50 . H68 . 119.6(4) no
C51 . C50 . H68 . 119.1(4) no
C50 . C51 . C52 . 117.3(4) yes
C50 . C51 . C55 . 121.7(3) yes
C52 . C51 . C55 . 120.9(4) yes
C51 . C52 . C53 . 123.0(4) yes
C51 . C52 . H69 . 118.3(5) no
C53 . C52 . H69 . 118.7(5) no
C52 . C53 . C54 . 117.5(3) yes
C52 . C53 . C59 . 120.0(4) yes
C54 . C53 . C59 . 122.4(4) yes
C49 . C54 . C53 . 120.4(4) yes
C49 . C54 . H70 . 119.8(4) no
C53 . C54 . H70 . 119.8(4) no
C51 . C55 . C56 . 111.9(3) yes
C51 . C55 . C57 . 107.8(4) yes
C56 . C55 . C57 . 108.0(4) yes
C51 . C55 . C58 . 111.0(3) yes
C56 . C55 . C58 . 108.3(4) yes
C57 . C55 . C58 . 109.9(4) yes
C55 . C56 . H71 . 109.2(5) no
C55 . C56 . H72 . 109.3(5) no
H71 . C56 . H72 . 109.5(6) no
C55 . C56 . H73 . 110.0(5) no
H71 . C56 . H73 . 109.5(6) no
H72 . C56 . H73 . 109.5(6) no
C55 . C57 . H77 . 109.1(5) no
C55 . C57 . H78 . 109.4(5) no
H77 . C57 . H78 . 109.5(6) no
C55 . C57 . H79 . 109.9(5) no
H77 . C57 . H79 . 109.5(6) no
H78 . C57 . H79 . 109.5(6) no
C55 . C58 . H74 . 109.9(5) no
C55 . C58 . H75 . 109.7(5) no
H74 . C58 . H75 . 109.5(6) no
C55 . C58 . H76 . 108.9(5) no
H74 . C58 . H76 . 109.5(6) no
H75 . C58 . H76 . 109.5(6) no
C53 . C59 . C60 . 107.8(3) yes
C53 . C59 . C61 . 111.5(4) yes
C60 . C59 . C61 . 110.0(4) yes
C53 . C59 . C62 . 111.6(4) yes
C60 . C59 . C62 . 108.1(4) yes
C61 . C59 . C62 . 107.8(4) yes
C59 . C60 . H80 . 110.3(6) no
C59 . C60 . H81 . 108.2(6) no
H80 . C60 . H81 . 109.5(7) no
C59 . C60 . H82 . 109.8(6) no
H80 . C60 . H82 . 109.5(7) no
H81 . C60 . H82 . 109.5(7) no
C59 . C61 . H83 . 110.1(5) no
C59 . C61 . H84 . 109.4(5) no
H83 . C61 . H84 . 109.5(7) no
C59 . C61 . H85 . 109.0(5) no
H83 . C61 . H85 . 109.5(7) no
H84 . C61 . H85 . 109.5(7) no
C59 . C62 . H86 . 110.0(5) no
C59 . C62 . H87 . 109.0(5) no
H86 . C62 . H87 . 109.5(7) no
C59 . C62 . H88 . 109.4(5) no
H86 . C62 . H88 . 109.5(7) no
H87 . C62 . H88 . 109.5(7) no

loop_
_geom_bond_atom_site_label_1
_geom_bond_site_symmetry_1
_geom_bond_atom_site_label_2
_geom_bond_site_symmetry_2
_geom_bond_distance
_geom_bond_publ_flag
Cu1 . N1 . 1.975(3) yes
Cu1 . N2 . 1.946(3) yes
Cu1 . N4 . 1.957(3) yes
Cu1 . N5 . 1.974(3) yes
O1 . N3 . 1.253(4) yes
O2 . N3 . 1.231(4) yes
O3 . N6 . 1.233(4) yes
O4 . N6 . 1.241(4) yes
N1 . C2 . 1.310(5) yes
N1 . C4 . 1.440(4) yes
N2 . C3 . 1.305(5) yes
N2 . C18 . 1.445(4) yes
N3 . C1 . 1.434(5) yes
N4 . C33 . 1.311(5) yes
N4 . C35 . 1.439(4) yes
N5 . C34 . 1.302(5) yes
N5 . C49 . 1.439(5) yes
N6 . C32 . 1.444(5) yes
C1 . C2 . 1.402(5) yes
C1 . C3 . 1.418(5) yes
C2 . H1 . 0.950(4) no
C3 . H2 . 0.950(5) no
C4 . C5 . 1.386(5) yes
C4 . C9 . 1.389(5) yes
C5 . C6 . 1.390(5) yes
C5 . H3 . 0.950(5) no
C6 . C7 . 1.395(5) yes
C6 . C10 . 1.541(5) yes
C7 . C8 . 1.392(6) yes
C7 . H4 . 0.950(5) no
C8 . C9 . 1.390(5) yes
C8 . C14 . 1.545(5) yes
C9 . H5 . 0.950(5) no
C10 . C11 . 1.522(6) yes
C10 . C12 . 1.534(6) yes
C10 . C13 . 1.532(5) yes
C11 . H6 . 0.950(6) no
C11 . H7 . 0.950(6) no
C11 . H8 . 0.950(6) no
C12 . H9 . 0.950(5) no
C12 . H10 . 0.950(6) no
C12 . H11 . 0.950(6) no
C13 . H12 . 0.950(6) no
C13 . H13 . 0.950(5) no
C13 . H14 . 0.950(7) no
C14 . C15 . 1.514(6) yes
C14 . C16 . 1.535(6) yes
C14 . C17 . 1.536(6) yes
C15 . H15 . 0.950(8) no
C15 . H16 . 0.950(6) no
C15 . H17 . 0.950(7) no
C16 . H18 . 0.950(8) no
C16 . H19 . 0.950(6) no
C16 . H20 . 0.950(8) no
C17 . H21 . 0.950(8) no
C17 . H22 . 0.950(7) no
C17 . H23 . 0.950(7) no
C18 . C19 . 1.380(5) yes
C18 . C23 . 1.395(5) yes
C19 . C20 . 1.399(5) yes
C19 . H24 . 0.950(5) no
C20 . C21 . 1.398(5) yes
C20 . C24 . 1.530(6) yes
C21 . C22 . 1.401(6) yes
C21 . H25 . 0.950(5) no
C22 . C23 . 1.392(5) yes
C22 . C28 . 1.534(5) yes
C23 . H26 . 0.950(5) no
C24 . C25 . 1.536(6) yes
C24 . C26 . 1.538(6) yes
C24 . C27 . 1.542(5) yes
C25 . H27 . 0.950(6) no
C25 . H28 . 0.950(6) no
C25 . H29 . 0.950(6) no
C26 . H30 . 0.950(6) no
C26 . H31 . 0.950(6) no
C26 . H32 . 0.950(6) no
C27 . H33 . 0.950(7) no
C27 . H34 . 0.950(7) no
C27 . H35 . 0.950(6) no
C28 . C29 . 1.505(7) yes
C28 . C30 . 1.525(6) yes
C28 . C31 . 1.541(7) yes
C29 . H36 . 0.950(8) no
C29 . H37 . 0.950(8) no
C29 . H38 . 0.950(8) no
C30 . H39 . 0.950(8) no
C30 . H40 . 0.950(6) no
C30 . H41 . 0.950(7) no
C31 . H42 . 0.950(6) no
C31 . H43 . 0.950(9) no
C31 . H44 . 0.950(7) no
C32 . C33 . 1.405(5) yes
C32 . C34 . 1.409(5) yes
C33 . H45 . 0.950(5) no
C34 . H46 . 0.950(5) no
C35 . C36 . 1.386(5) yes
C35 . C40 . 1.392(5) yes
C36 . C37 . 1.396(5) yes
C36 . H47 . 0.950(5) no
C37 . C38 . 1.394(5) yes
C37 . C41 . 1.539(6) yes
C38 . C39 . 1.397(5) yes
C38 . H48 . 0.950(5) no
C39 . C40 . 1.394(5) yes
C39 . C45 . 1.532(5) yes
C40 . H49 . 0.950(5) no
C41 . C42 . 1.449(7) yes
C41 . C43 . 1.485(8) yes
C41 . C44 . 1.503(7) yes
C42 . H50 . 0.95(1) no
C42 . H51 . 0.95(1) no
C42 . H52 . 0.95(1) no
C43 . H53 . 0.95(2) no
C43 . H54 . 0.95(1) no
C43 . H55 . 0.95(1) no
C44 . H56 . 0.95(1) no
C44 . H57 . 0.95(1) no
C44 . H58 . 0.95(1) no
C45 . C46 . 1.542(6) yes
C45 . C47 . 1.533(6) yes
C45 . C48 . 1.540(5) yes
C46 . H59 . 0.950(6) no
C46 . H60 . 0.950(6) no
C46 . H61 . 0.950(5) no
C47 . H62 . 0.950(6) no
C47 . H63 . 0.950(5) no
C47 . H64 . 0.950(7) no
C48 . H65 . 0.950(5) no
C48 . H66 . 0.950(6) no
C48 . H67 . 0.950(5) no
C49 . C50 . 1.383(5) yes
C49 . C54 . 1.385(5) yes
C50 . C51 . 1.388(5) yes
C50 . H68 . 0.950(5) no
C51 . C52 . 1.400(5) yes
C51 . C55 . 1.538(6) yes
C52 . C53 . 1.394(6) yes
C52 . H69 . 0.950(6) no
C53 . C54 . 1.404(5) yes
C53 . C59 . 1.537(5) yes
C54 . H70 . 0.950(4) no
C55 . C56 . 1.540(6) yes
C55 . C57 . 1.535(6) yes
C55 . C58 . 1.527(6) yes
C56 . H71 . 0.950(6) no
C56 . H72 . 0.950(7) no
C56 . H73 . 0.950(5) no
C57 . H77 . 0.950(7) no
C57 . H78 . 0.950(7) no
C57 . H79 . 0.950(6) no
C58 . H74 . 0.950(6) no
C58 . H75 . 0.950(8) no
C58 . H76 . 0.950(7) no
C59 . C60 . 1.532(6) yes
C59 . C61 . 1.535(6) yes
C59 . C62 . 1.526(7) yes
C60 . H80 . 0.950(7) no
C60 . H81 . 0.950(6) no
C60 . H82 . 0.950(8) no
C61 . H83 . 0.950(7) no
C61 . H84 . 0.950(8) no
C61 . H85 . 0.950(6) no
C62 . H86 . 0.950(6) no
C62 . H87 . 0.950(8) no
C62 . H88 . 0.950(8) no

loop_
_geom_contact_atom_site_label_1
_geom_contact_site_symmetry_1
_geom_contact_atom_site_label_2
_geom_contact_site_symmetry_2
_geom_contact_distance
_geom_contact_publ_flag
Cu1 . N1 . 1.975(3) yes
Cu1 . N2 . 1.946(3) yes
Cu1 . N4 . 1.957(3) yes
Cu1 . N5 . 1.974(3) yes
Cu1 . C1 . 3.261(4) yes
Cu1 . C2 . 2.918(4) yes
Cu1 . C3 . 2.914(4) yes
Cu1 . C4 . 2.965(3) yes
Cu1 . C5 . 3.252(4) yes
Cu1 . C18 . 2.922(3) yes
Cu1 . C19 . 3.346(4) yes
Cu1 . C32 . 3.256(4) yes
Cu1 . C33 . 2.909(4) yes
Cu1 . C34 . 2.918(4) yes
Cu1 . C35 . 2.943(4) yes
Cu1 . C36 . 3.259(4) yes
Cu1 . C49 . 2.940(4) yes
Cu1 . C50 . 3.184(4) yes
Cu1 . H3 . 2.848(4) no
Cu1 . H24 . 3.048(4) no
Cu1 . H47 . 2.900(4) no
Cu1 . H68 . 2.738(4) no
O1 . O2 . 2.165(4) yes
O1 . N3 . 1.253(4) yes
O1 . C1 . 2.311(5) yes
O1 . C2 . 2.682(5) yes
O1 . C3 . 3.546(5) yes
O1 . C11 4_554 3.506(5) yes
O1 . C44 2_656 3.492(9) yes
O1 . C46 4_554 3.548(5) yes
O1 . H1 . 2.328(5) no
O1 . H6 4_554 2.751(5) no
O1 . H45 4_554 3.510(5) no
O1 . H49 4_554 2.842(5) no
O1 . H54 2_656 3.343(13) no
O1 . H55 2_656 3.510(11) no
O1 . H56 2_656 2.944(9) no
O1 . H57 2_656 3.166(9) no
O1 . H60 4_554 2.712(5) no
O1 . H62 4_554 2.900(6) no
O2 . O3 4_554 3.137(5) yes
O2 . N3 . 1.231(4) yes
O2 . N6 4_554 3.335(5) yes
O2 . C1 . 2.312(5) yes
O2 . C2 . 3.542(5) yes
O2 . C3 . 2.697(5) yes
O2 . H2 . 2.356(5) no
O2 . H6 4_554 3.471(5) no
O2 . H7 4_554 3.512(5) no
O2 . H33 2_556 3.117(6) no
O2 . H57 2_656 3.475(7) no
O3 . O4 . 2.172(4) yes
O3 . N3 4_555 3.210(5) yes
O3 . N6 . 1.233(4) yes
O3 . C1 4_555 3.312(5) yes
O3 . C3 4_555 3.040(5) yes
O3 . C23 4_555 3.509(5) yes
O3 . C32 . 2.306(5) yes
O3 . C33 . 2.674(5) yes
O3 . C34 . 3.551(5) yes
O3 . H2 4_555 2.774(5) no
O3 . H26 4_555 2.603(5) no
O3 . H44 4_555 2.903(6) no
O3 . H45 . 2.321(5) no
O3 . H72 4_555 3.023(6) no
O3 . H75 4_555 2.965(6) no
O4 . N6 . 1.241(4) yes
O4 . C31 4_555 3.515(7) yes
O4 . C32 . 2.308(5) yes
O4 . C33 . 3.541(5) yes
O4 . C34 . 2.681(5) yes
O4 . H2 4_555 3.545(5) no
O4 . H26 4_555 3.289(5) no
O4 . H37 4_555 3.145(8) no
O4 . H44 4_555 2.628(7) no
O4 . H46 . 2.329(5) no
O4 . H81 2_566 3.172(7) no
N1 . N2 . 2.872(4) yes
N1 . N4 . 3.085(4) yes
N1 . C1 . 2.406(5) yes
N1 . C2 . 1.310(5) yes
N1 . C3 . 3.006(5) yes
N1 . C4 . 1.440(4) yes
N1 . C5 . 2.414(5) yes
N1 . C9 . 2.477(4) yes
N1 . C35 . 3.299(5) yes
N1 . C36 . 3.289(5) yes
N1 . H1 . 1.941(5) no
N1 . H3 . 2.562(5) no
N1 . H5 . 2.660(4) no
N1 . H47 . 3.085(5) no
N1 . H68 . 2.961(5) no
N2 . N5 . 3.018(4) yes
N2 . C1 . 2.398(5) yes
N2 . C2 . 2.978(5) yes
N2 . C3 . 1.305(5) yes
N2 . C18 . 1.445(4) yes
N2 . C19 . 2.434(5) yes
N2 . C23 . 2.456(5) yes
N2 . C49 . 3.387(5) yes
N2 . C50 . 3.561(5) yes
N2 . H2 . 1.945(5) no
N2 . H24 . 2.592(5) no
N2 . H26 . 2.623(5) no
N2 . H34 2_556 3.519(6) no
N2 . H47 . 3.411(5) no
N2 . H68 . 3.319(5) no
N3 . C1 . 1.434(5) yes
N3 . C2 . 2.419(5) yes
N3 . C3 . 2.417(5) yes
N3 . H1 . 2.530(5) no
N3 . H2 . 2.534(5) no
N3 . H6 4_554 3.518(6) no
N3 . H56 2_656 3.265(7) no
N3 . H57 2_656 3.372(7) no
N4 . N5 . 2.873(4) yes
N4 . C4 . 3.387(5) yes
N4 . C5 . 3.451(5) yes
N4 . C32 . 2.405(5) yes
N4 . C33 . 1.311(5) yes
N4 . C34 . 2.989(5) yes
N4 . C35 . 1.439(4) yes
N4 . C36 . 2.419(5) yes
N4 . C40 . 2.466(4) yes
N4 . H3 . 3.205(5) no
N4 . H24 . 3.458(5) no
N4 . H45 . 1.944(5) no
N4 . H47 . 2.571(5) no
N4 . H49 . 2.645(4) no
N5 . C18 . 3.222(5) yes
N5 . C19 . 3.494(5) yes
N5 . C32 . 2.399(5) yes
N5 . C33 . 2.985(5) yes
N5 . C34 . 1.302(5) yes
N5 . C49 . 1.439(5) yes
N5 . C50 . 2.403(5) yes
N5 . C54 . 2.479(5) yes
N5 . H3 . 3.232(4) no
N5 . H24 . 3.434(5) no
N5 . H46 . 1.935(5) no
N5 . H68 . 2.544(5) no
N5 . H70 . 2.668(4) no
N5 . H80 2_566 3.591(6) no
N6 . C32 . 1.444(5) yes
N6 . C33 . 2.420(5) yes
N6 . C34 . 2.432(5) yes
N6 . H2 4_555 3.458(5) no
N6 . H26 4_555 3.303(6) no
N6 . H44 4_555 2.945(6) no
N6 . H45 . 2.527(5) no
N6 . H46 . 2.547(5) no
N6 . H75 4_555 3.467(7) no
C1 . C2 . 1.402(5) yes
C1 . C3 . 1.418(5) yes
C1 . H1 . 2.024(5) no
C1 . H2 . 2.046(5) no
C2 . C3 . 2.522(5) yes
C2 . C4 . 2.335(5) yes
C2 . C5 . 3.468(6) yes
C2 . C9 . 2.886(5) yes
C2 . H1 . 0.950(4) no
C2 . H2 . 3.341(5) no
C2 . H5 . 2.722(5) no
C2 . H47 . 3.590(5) no
C2 . H50 . 3.558(9) no
C2 . H56 2_656 3.595(7) no
C2 . H62 4_554 3.099(6) no
C2 . H68 . 3.456(5) no
C2 . H72 . 3.522(6) no
C3 . C18 . 2.322(5) yes
C3 . C19 . 3.447(5) yes
C3 . C23 . 2.857(5) yes
C3 . H1 . 3.338(5) no
C3 . H2 . 0.950(5) no
C3 . H26 . 2.692(5) no
C3 . H33 2_556 3.459(6) no
C3 . H34 2_556 3.250(6) no
C4 . C5 . 1.386(5) yes
C4 . C6 . 2.410(5) yes
C4 . C7 . 2.748(5) yes
C4 . C8 . 2.412(5) yes
C4 . C9 . 1.389(5) yes
C4 . C35 . 3.304(5) yes
C4 . C36 . 3.582(5) yes
C4 . H1 . 2.424(5) no
C4 . H3 . 2.034(5) no
C4 . H5 . 2.036(5) no
C4 . H68 . 3.583(5) no
C5 . C6 . 1.390(5) yes
C5 . C7 . 2.387(5) yes
C5 . C8 . 2.796(5) yes
C5 . C9 . 2.408(5) yes
C5 . C10 . 2.531(6) yes
C5 . C11 . 3.023(6) yes
C5 . C12 . 3.055(6) yes
C5 . H3 . 0.950(5) no
C5 . H4 . 3.243(5) no
C5 . H5 . 3.263(5) no
C5 . H6 . 3.277(6) no
C5 . H8 . 2.712(6) no
C5 . H9 . 3.326(6) no
C5 . H11 . 2.741(6) no
C5 . H68 . 3.338(5) no
C5 . H71 . 3.552(6) no
C6 . C7 . 1.395(5) yes
C6 . C8 . 2.443(5) yes
C6 . C9 . 2.795(5) yes
C6 . C10 . 1.541(5) yes
C6 . C11 . 2.498(6) yes
C6 . C12 . 2.506(6) yes
C6 . C13 . 2.541(6) yes
C6 . H3 . 2.034(5) no
C6 . H4 . 2.031(5) no
C6 . H6 . 2.679(6) no
C6 . H7 . 3.322(6) no
C6 . H8 . 2.658(5) no
C6 . H9 . 2.692(6) no
C6 . H10 . 3.331(6) no
C6 . H11 . 2.660(5) no
C6 . H12 . 3.356(6) no
C6 . H13 . 2.711(6) no
C6 . H14 . 2.729(6) no
C7 . C8 . 1.392(6) yes
C7 . C9 . 2.385(6) yes
C7 . C10 . 2.576(5) yes
C7 . C12 . 3.598(6) yes
C7 . C13 . 2.866(6) yes
C7 . C14 . 2.564(5) yes
C7 . C15 . 3.578(6) yes
C7 . C16 . 2.860(5) yes
C7 . H3 . 3.249(5) no
C7 . H4 . 0.950(5) no
C7 . H5 . 3.247(6) no
C7 . H6 . 3.523(6) no
C7 . H9 . 3.514(6) no
C7 . H13 . 2.744(6) no
C7 . H14 . 2.778(6) no
C7 . H15 . 3.492(6) no
C7 . H18 . 2.750(5) no
C7 . H20 . 2.763(5) no
C7 . H21 . 3.538(6) no
C7 . H61 . 3.312(6) no
C8 . C9 . 1.390(5) yes
C8 . C14 . 1.545(5) yes
C8 . C15 . 2.506(5) yes
C8 . C16 . 2.554(5) yes
C8 . C17 . 2.507(6) yes
C8 . H4 . 2.027(6) no
C8 . H5 . 2.035(6) no
C8 . H15 . 2.697(5) no
C8 . H16 . 3.331(5) no
C8 . H17 . 2.655(6) no
C8 . H18 . 2.742(6) no
C8 . H19 . 3.368(5) no
C8 . H20 . 2.723(5) no
C8 . H21 . 2.685(6) no
C8 . H22 . 3.333(6) no
C8 . H23 . 2.663(7) no
C8 . H61 . 3.485(6) no
C8 . H63 4_554 3.443(5) no
C9 . C14 . 2.548(5) yes
C9 . C15 . 3.093(5) yes
C9 . C17 . 3.029(6) yes
C9 . H1 . 2.569(5) no
C9 . H3 . 3.263(5) no
C9 . H4 . 3.240(6) no
C9 . H5 . 0.950(5) no
C9 . H15 . 3.375(5) no
C9 . H17 . 2.779(5) no
C9 . H21 . 3.268(6) no
C9 . H23 . 2.716(6) no
C9 . H63 4_554 3.235(5) no
C10 . C11 . 1.522(6) yes
C10 . C12 . 1.534(6) yes
C10 . C13 . 1.532(5) yes
C10 . H3 . 2.666(5) no
C10 . H4 . 2.723(5) no
C10 . H6 . 2.043(6) no
C10 . H7 . 2.046(6) no
C10 . H8 . 2.046(5) no
C10 . H9 . 2.058(6) no
C10 . H10 . 2.060(6) no
C10 . H11 . 2.051(6) no
C10 . H12 . 2.056(6) no
C10 . H13 . 2.049(5) no
C10 . H14 . 2.058(6) no
C10 . H66 3_656 3.591(6) no
C11 . C12 . 2.501(6) yes
C11 . C13 . 2.478(6) yes
C11 . H3 . 2.849(6) no
C11 . H6 . 0.950(6) no
C11 . H7 . 0.950(6) no
C11 . H8 . 0.950(6) no
C11 . H9 . 3.321(6) no
C11 . H10 . 2.671(6) no
C11 . H11 . 2.683(6) no
C11 . H12 . 2.655(6) no
C11 . H13 . 3.299(6) no
C11 . H14 . 2.653(6) no
C11 . H55 3_656 3.471(13) no
C11 . H66 3_656 3.385(6) no
C11 . H83 2_566 3.582(6) no
C12 . C13 . 2.489(6) yes
C12 . H3 . 2.902(6) no
C12 . H6 . 3.321(6) no
C12 . H7 . 2.667(6) no
C12 . H8 . 2.687(6) no
C12 . H9 . 0.950(5) no
C12 . H9 2_666 3.500(9) no
C12 . H10 . 0.950(6) no
C12 . H11 . 0.950(6) no
C12 . H12 . 2.653(6) no
C12 . H13 . 2.661(6) no
C12 . H13 2_666 3.596(7) no
C12 . H14 . 3.316(6) no
C12 . H66 3_656 3.530(6) no
C12 . H86 2_566 3.276(6) no
C13 . H4 . 2.471(6) no
C13 . H6 . 2.647(6) no
C13 . H7 . 2.647(6) no
C13 . H8 . 3.304(6) no
C13 . H9 . 2.665(7) no
C13 . H9 2_666 3.596(7) no
C13 . H10 . 2.664(6) no
C13 . H11 . 3.311(6) no
C13 . H12 . 0.950(6) no
C13 . H13 . 0.950(5) no
C13 . H14 . 0.950(7) no
C13 . H48 3_656 3.536(6) no
C13 . H55 3_656 3.063(11) no
C13 . H64 3_656 3.233(7) no
C13 . H66 3_656 3.249(6) no
C14 . C15 . 1.514(6) yes
C14 . C16 . 1.535(6) yes
C14 . C17 . 1.536(6) yes
C14 . H4 . 2.700(6) no
C14 . H5 . 2.691(5) no
C14 . H15 . 2.036(6) no
C14 . H16 . 2.043(6) no
C14 . H17 . 2.036(6) no
C14 . H18 . 2.059(7) no
C14 . H19 . 2.060(5) no
C14 . H20 . 2.051(6) no
C14 . H21 . 2.054(6) no
C14 . H22 . 2.062(6) no
C14 . H23 . 2.057(7) no
C15 . C16 . 2.476(7) yes
C15 . C17 . 2.486(7) yes
C15 . H5 . 2.965(5) no
C15 . H15 . 0.950(8) no
C15 . H16 . 0.950(6) no
C15 . H17 . 0.950(7) no
C15 . H18 . 2.661(7) no
C15 . H19 . 2.648(7) no
C15 . H20 . 3.295(7) no
C15 . H21 . 3.304(7) no
C15 . H22 . 2.655(7) no
C15 . H23 . 2.676(7) no
C15 . H35 1_655 3.485(7) no
C15 . H39 1_655 3.413(7) no
C15 . H41 1_655 3.290(7) no
C15 . H63 4_554 3.145(6) no
C16 . C17 . 2.486(8) yes
C16 . H4 . 2.451(6) no
C16 . H15 . 2.644(7) no
C16 . H16 . 2.650(7) no
C16 . H17 . 3.301(7) no
C16 . H18 . 0.950(8) no
C16 . H19 . 0.950(6) no
C16 . H20 . 0.950(8) no
C16 . H21 . 2.655(8) no
C16 . H22 . 2.658(8) no
C16 . H23 . 3.312(8) no
C16 . H27 1_655 3.594(6) no
C16 . H42 4_655 3.425(7) no
C17 . H5 . 2.846(6) no
C17 . H15 . 3.309(7) no
C17 . H16 . 2.646(7) no
C17 . H17 . 2.673(7) no
C17 . H18 . 3.314(9) no
C17 . H19 . 2.653(8) no
C17 . H20 . 2.654(8) no
C17 . H21 . 0.950(8) no
C17 . H22 . 0.950(7) no
C17 . H23 . 0.950(7) no
C17 . H35 1_655 3.316(7) no
C17 . H58 . 3.47(1) no
C17 . H61 . 3.484(7) no
C17 . H67 . 3.183(7) no
C18 . C19 . 1.380(5) yes
C18 . C20 . 2.415(5) yes
C18 . C21 . 2.737(5) yes
C18 . C22 . 2.413(5) yes
C18 . C23 . 1.395(5) yes
C18 . C49 . 3.437(5) yes
C18 . H2 . 2.419(5) no
C18 . H24 . 2.028(5) no
C18 . H26 . 2.043(5) no
C18 . H32 2_556 2.990(6) no
C19 . C20 . 1.399(5) yes
C19 . C21 . 2.385(5) yes
C19 . C22 . 2.808(5) yes
C19 . C23 . 2.419(6) yes
C19 . C24 . 2.536(5) yes
C19 . C25 . 3.165(6) yes
C19 . C26 . 2.962(6) yes
C19 . H2 . 3.559(5) no
C19 . H24 . 0.950(5) no
C19 . H25 . 3.240(5) no
C19 . H26 . 3.271(6) no
C19 . H27 . 3.455(6) no
C19 . H28 . 2.887(6) no
C19 . H30 . 2.655(6) no
C19 . H32 . 3.173(6) no
C19 . H32 2_556 3.035(6) no
C20 . C21 . 1.398(5) yes
C20 . C22 . 2.466(6) yes
C20 . C23 . 2.818(6) yes
C20 . C24 . 1.530(6) yes
C20 . C25 . 2.489(6) yes
C20 . C26 . 2.524(6) yes
C20 . C27 . 2.550(6) yes
C20 . H24 . 2.042(5) no
C20 . H25 . 2.027(5) no
C20 . H27 . 2.658(6) no
C20 . H28 . 2.660(6) no
C20 . H29 . 3.315(6) no
C20 . H30 . 2.687(6) no
C20 . H31 . 3.338(6) no
C20 . H32 . 2.723(6) no
C20 . H32 2_556 3.109(6) no
C20 . H33 . 3.359(6) no
C20 . H34 . 2.749(6) no
C20 . H35 . 2.720(5) no
C21 . C22 . 1.401(6) yes
C21 . C23 . 2.388(6) yes
C21 . C24 . 2.576(6) yes
C21 . C25 . 3.483(6) yes
C21 . C27 . 2.911(7) yes
C21 . C28 . 2.563(6) yes
C21 . C29 . 3.260(7) yes
C21 . C30 . 2.961(6) yes
C21 . H16 1_455 3.492(6) no
C21 . H24 . 3.248(5) no
C21 . H25 . 0.950(5) no
C21 . H26 . 3.254(6) no
C21 . H27 . 3.321(6) no
C21 . H32 2_556 3.145(6) no
C21 . H34 . 2.932(6) no
C21 . H35 . 2.709(6) no
C21 . H36 . 3.007(6) no
C21 . H37 . 3.567(7) no
C21 . H39 . 3.121(6) no
C21 . H41 . 2.671(5) no
C22 . C23 . 1.392(5) yes
C22 . C28 . 1.534(5) yes
C22 . C29 . 2.476(6) yes
C22 . C30 . 2.519(5) yes
C22 . C31 . 2.536(6) yes
C22 . H25 . 2.032(6) no
C22 . H26 . 2.040(6) no
C22 . H32 2_556 3.186(6) no
C22 . H36 . 2.644(6) no
C22 . H37 . 2.645(6) no
C22 . H38 . 3.303(6) no
C22 . H39 . 2.711(6) no
C22 . H40 . 3.335(5) no
C22 . H41 . 2.683(6) no
C22 . H42 . 3.350(6) no
C22 . H43 . 2.720(7) no
C22 . H44 . 2.713(7) no
C23 . C28 . 2.544(5) yes
C23 . C29 . 3.343(6) yes
C23 . C31 . 2.865(6) yes
C23 . H2 . 2.599(5) no
C23 . H24 . 3.272(5) no
C23 . H25 . 3.242(6) no
C23 . H26 . 0.950(5) no
C23 . H32 2_556 3.090(6) no
C23 . H37 . 3.131(6) no
C23 . H43 . 2.932(6) no
C23 . H44 . 2.626(6) no
C24 . C25 . 1.536(6) yes
C24 . C26 . 1.538(6) yes
C24 . C27 . 1.542(5) yes
C24 . H24 . 2.677(5) no
C24 . H25 . 2.719(6) no
C24 . H27 . 2.058(6) no
C24 . H28 . 2.055(6) no
C24 . H29 . 2.060(6) no
C24 . H30 . 2.062(5) no
C24 . H31 . 2.058(6) no
C24 . H32 . 2.060(6) no
C24 . H33 . 2.063(6) no
C24 . H34 . 2.063(6) no
C24 . H35 . 2.063(5) no
C25 . C26 . 2.505(6) yes
C25 . C27 . 2.508(7) yes
C25 . H19 1_455 3.592(7) no
C25 . H22 1_455 3.418(6) no
C25 . H24 . 3.090(6) no
C25 . H27 . 0.950(6) no
C25 . H28 . 0.950(6) no
C25 . H29 . 0.950(6) no
C25 . H30 . 2.696(6) no
C25 . H31 . 2.660(6) no
C25 . H32 . 3.327(6) no
C25 . H33 . 2.663(6) no
C25 . H34 . 3.329(7) no
C25 . H35 . 2.699(7) no
C26 . C27 . 2.475(6) yes
C26 . H2 2_556 3.483(6) no
C26 . H24 . 2.719(6) no
C26 . H27 . 3.327(6) no
C26 . H28 . 2.678(6) no
C26 . H29 . 2.676(6) no
C26 . H30 . 0.950(6) no
C26 . H31 . 0.950(6) no
C26 . H32 . 0.950(6) no
C26 . H33 . 2.644(6) no
C26 . H34 . 2.637(6) no
C26 . H35 . 3.305(6) no
C26 . H36 2_556 3.587(6) no
C26 . H37 2_556 3.349(7) no
C26 . H76 4_555 3.192(6) no
C27 . H2 2_556 3.407(6) no
C27 . H22 1_455 3.154(7) no
C27 . H25 . 2.531(7) no
C27 . H27 . 2.702(7) no
C27 . H28 . 3.328(7) no
C27 . H29 . 2.662(7) no
C27 . H30 . 3.307(6) no
C27 . H31 . 2.638(6) no
C27 . H32 . 2.638(6) no
C27 . H33 . 0.950(7) no
C27 . H34 . 0.950(7) no
C27 . H35 . 0.950(6) no
C27 . H51 2_556 3.329(8) no
C28 . C29 . 1.505(7) yes
C28 . C30 . 1.525(6) yes
C28 . C31 . 1.541(7) yes
C28 . H25 . 2.698(7) no
C28 . H26 . 2.697(5) no
C28 . H36 . 2.029(8) no
C28 . H37 . 2.029(7) no
C28 . H38 . 2.033(6) no
C28 . H39 . 2.052(6) no
C28 . H40 . 2.048(5) no
C28 . H41 . 2.044(7) no
C28 . H42 . 2.063(7) no
C28 . H43 . 2.053(8) no
C28 . H44 . 2.070(7) no
C29 . C30 . 2.502(7) yes
C29 . C31 . 2.453(9) yes
C29 . H25 . 3.265(8) no
C29 . H26 . 3.436(7) no
C29 . H30 2_556 3.584(7) no
C29 . H36 . 0.950(8) no
C29 . H37 . 0.950(8) no
C29 . H38 . 0.950(8) no
C29 . H39 . 3.317(7) no
C29 . H40 . 2.665(7) no
C29 . H41 . 2.703(8) no
C29 . H42 . 2.621(9) no
C29 . H43 . 3.273(9) no
C29 . H44 . 2.642(9) no
C29 . H74 3_545 3.438(8) no
C29 . H76 3_545 3.549(8) no
C29 . H78 3_545 3.282(7) no
C29 . H79 3_545 3.182(7) no
C30 . C31 . 2.466(8) yes
C30 . H16 1_455 3.374(7) no
C30 . H25 . 2.667(7) no
C30 . H36 . 2.702(8) no
C30 . H37 . 3.317(7) no
C30 . H38 . 2.666(7) no
C30 . H39 . 0.950(8) no
C30 . H40 . 0.950(6) no
C30 . H41 . 0.950(7) no
C30 . H42 . 2.636(8) no
C30 . H43 . 2.619(8) no
C30 . H44 . 3.299(7) no
C30 . H53 2_556 3.575(11) no
C30 . H59 4_454 3.025(5) no
C30 . H65 4_454 3.252(6) no
C30 . H84 . 3.562(8) no
C30 . H88 . 3.374(8) no
C31 . H26 . 2.505(6) no
C31 . H36 . 3.285(9) no
C31 . H37 . 2.618(9) no
C31 . H38 . 2.616(8) no
C31 . H39 . 2.636(7) no
C31 . H40 . 2.630(7) no
C31 . H41 . 3.295(8) no
C31 . H42 . 0.950(6) no
C31 . H43 . 0.950(9) no
C31 . H44 . 0.950(7) no
C31 . H84 . 3.084(8) no
C32 . C33 . 1.405(5) yes
C32 . C34 . 1.409(5) yes
C32 . H28 . 3.548(6) no
C32 . H45 . 2.028(5) no
C32 . H46 . 2.034(5) no
C32 . H75 4_555 3.443(7) no
C33 . C34 . 2.512(5) yes
C33 . C35 . 2.332(5) yes
C33 . C36 . 3.473(5) yes
C33 . C40 . 2.874(5) yes
C33 . H45 . 0.950(5) no
C33 . H46 . 3.330(5) no
C33 . H49 . 2.695(5) no
C33 . H72 4_555 3.404(6) no
C33 . H74 4_555 3.587(7) no
C33 . H75 4_555 3.022(6) no
C34 . C49 . 2.339(5) yes
C34 . C50 . 3.467(6) yes
C34 . C54 . 2.884(5) yes
C34 . C60 2_566 3.566(6) yes
C34 . H45 . 3.330(5) no
C34 . H46 . 0.950(5) no
C34 . H70 . 2.725(5) no
C34 . H80 2_566 3.292(6) no
C34 . H81 2_566 3.144(6) no
C35 . C36 . 1.386(5) yes
C35 . C37 . 2.409(5) yes
C35 . C38 . 2.753(5) yes
C35 . C39 . 2.413(5) yes
C35 . C40 . 1.392(5) yes
C35 . H45 . 2.426(5) no
C35 . H47 . 2.034(5) no
C35 . H49 . 2.042(5) no
C35 . H73 4_555 3.571(6) no
C36 . C37 . 1.396(5) yes
C36 . C38 . 2.398(5) yes
C36 . C39 . 2.804(5) yes
C36 . C40 . 2.419(5) yes
C36 . C41 . 2.540(6) yes
C36 . C42 . 2.854(7) yes
C36 . C43 . 3.455(9) yes
C36 . H47 . 0.950(5) no
C36 . H48 . 3.253(5) no
C36 . H49 . 3.273(5) no
C36 . H50 . 2.888(7) no
C36 . H51 . 2.625(7) no
C36 . H53 . 3.369(8) no
C37 . C38 . 1.394(5) yes
C37 . C39 . 2.443(5) yes
C37 . C40 . 2.801(6) yes
C37 . C41 . 1.539(6) yes
C37 . C42 . 2.511(7) yes
C37 . C43 . 2.461(8) yes
C37 . C44 . 2.504(7) yes
C37 . H47 . 2.045(5) no
C37 . H48 . 2.031(5) no
C37 . H50 . 2.724(7) no
C37 . H51 . 2.662(7) no
C37 . H52 . 3.324(7) no
C37 . H53 . 2.686(8) no
C37 . H54 . 3.296(8) no
C37 . H55 . 2.547(9) no
C37 . H56 . 3.327(7) no
C37 . H57 . 2.639(7) no
C37 . H58 . 2.710(8) no
C38 . C39 . 1.397(5) yes
C38 . C40 . 2.396(5) yes
C38 . C41 . 2.562(6) yes
C38 . C43 . 3.119(8) yes
C38 . C44 . 2.988(7) yes
C38 . C45 . 2.578(5) yes
C38 . C47 . 3.516(6) yes
C38 . C48 . 2.923(5) yes
C38 . H12 3_646 3.177(6) no
C38 . H21 . 3.287(6) no
C38 . H23 . 3.417(6) no
C38 . H47 . 3.260(5) no
C38 . H48 . 0.950(5) no
C38 . H49 . 3.259(6) no
C38 . H53 . 3.425(9) no
C38 . H55 . 2.745(8) no
C38 . H57 . 2.652(7) no
C38 . H58 . 3.223(8) no
C38 . H64 . 3.368(6) no
C38 . H66 . 2.752(5) no
C38 . H67 . 2.916(5) no
C39 . C40 . 1.394(5) yes
C39 . C45 . 1.532(5) yes
C39 . C46 . 2.519(6) yes
C39 . C47 . 2.488(5) yes
C39 . C48 . 2.563(5) yes
C39 . H12 3_646 3.526(6) no
C39 . H21 . 3.360(6) no
C39 . H48 . 2.034(5) no
C39 . H49 . 2.041(5) no
C39 . H59 . 3.335(6) no
C39 . H60 . 2.673(6) no
C39 . H61 . 2.721(5) no
C39 . H62 . 2.655(6) no
C39 . H63 . 3.316(5) no
C39 . H64 . 2.657(5) no
C39 . H65 . 3.368(5) no
C39 . H66 . 2.738(5) no
C39 . H67 . 2.765(5) no
C39 . H73 4_555 3.445(5) no
C40 . C45 . 2.515(5) yes
C40 . C46 . 2.954(5) yes
C40 . C47 . 3.090(5) yes
C40 . H45 . 2.588(5) no
C40 . H47 . 3.273(5) no
C40 . H48 . 3.252(5) no
C40 . H49 . 0.950(5) no
C40 . H60 . 2.629(5) no
C40 . H61 . 3.203(5) no
C40 . H62 . 2.795(5) no
C40 . H64 . 3.379(5) no
C40 . H73 4_555 3.307(6) no
C41 . C42 . 1.449(7) yes
C41 . C43 . 1.485(8) yes
C41 . C44 . 1.503(7) yes
C41 . H47 . 2.687(6) no
C41 . H48 . 2.705(6) no
C41 . H50 . 1.994(8) no
C41 . H51 . 1.963(7) no
C41 . H52 . 1.983(7) no
C41 . H53 . 2.054(9) no
C41 . H54 . 2.025(8) no
C41 . H55 . 1.95(1) no
C41 . H56 . 2.037(7) no
C41 . H57 . 2.033(7) no
C41 . H58 . 2.01(1) no
C42 . C43 . 2.428(12) yes
C42 . C44 . 2.364(8) yes
C42 . H34 2_556 3.476(8) no
C42 . H35 2_556 3.443(8) no
C42 . H47 . 2.498(7) no
C42 . H50 . 0.95(1) no
C42 . H51 . 0.95(1) no
C42 . H52 . 0.95(1) no
C42 . H53 . 2.711(12) no
C42 . H54 . 2.617(12) no
C42 . H55 . 3.198(12) no
C42 . H56 . 2.558(8) no
C42 . H56 2_656 3.552(14) no
C42 . H57 . 3.195(8) no
C42 . H58 . 2.52(1) no
C42 . H58 2_656 3.119(12) no
C43 . C44 . 2.360(13) yes
C43 . H14 3_646 3.068(11) no
C43 . H41 2_556 3.500(12) no
C43 . H48 . 3.05(1) no
C43 . H50 . 3.252(12) no
C43 . H51 . 2.638(13) no
C43 . H52 . 2.569(11) no
C43 . H53 . 0.95(2) no
C43 . H54 . 0.95(1) no
C43 . H55 . 0.95(1) no
C43 . H56 . 2.511(12) no
C43 . H57 . 2.556(13) no
C43 . H58 . 3.190(13) no
C43 . H59 3_646 3.141(8) no
C43 . H60 3_646 3.41(1) no
C44 . H23 . 3.234(11) no
C44 . H48 . 2.733(8) no
C44 . H50 . 2.549(9) no
C44 . H50 2_656 3.119(12) no
C44 . H51 . 3.193(9) no
C44 . H52 . 2.531(9) no
C44 . H52 2_656 3.543(14) no
C44 . H53 . 3.225(13) no
C44 . H54 . 2.512(12) no
C44 . H55 . 2.457(13) no
C44 . H56 . 0.95(1) no
C44 . H57 . 0.95(1) no
C44 . H58 . 0.95(1) no
C44 . H58 2_656 3.482(16) no
C45 . C46 . 1.542(6) yes
C45 . C47 . 1.533(6) yes
C45 . C48 . 1.540(5) yes
C45 . H12 3_646 3.514(6) no
C45 . H21 . 3.463(7) no
C45 . H48 . 2.734(6) no
C45 . H49 . 2.649(5) no
C45 . H59 . 2.062(6) no
C45 . H60 . 2.066(6) no
C45 . H61 . 2.060(6) no
C45 . H62 . 2.056(5) no
C45 . H63 . 2.059(6) no
C45 . H64 . 2.049(6) no
C45 . H65 . 2.060(5) no
C45 . H66 . 2.059(5) no
C45 . H67 . 2.065(5) no
C46 . C47 . 2.500(6) yes
C46 . C48 . 2.491(6) yes
C46 . H21 . 3.408(7) no
C46 . H40 4_655 3.012(5) no
C46 . H49 . 2.701(5) no
C46 . H54 3_656 2.993(9) no
C46 . H59 . 0.950(6) no
C46 . H60 . 0.950(6) no
C46 . H61 . 0.950(5) no
C46 . H62 . 2.676(6) no
C46 . H63 . 2.673(6) no
C46 . H64 . 3.321(6) no
C46 . H65 . 2.655(6) no
C46 . H66 . 3.317(6) no
C46 . H67 . 2.666(6) no
C47 . C48 . 2.491(5) yes
C47 . H1 4_555 3.083(6) no
C47 . H12 3_646 3.288(7) no
C47 . H15 4_555 3.556(6) no
C47 . H49 . 3.006(5) no
C47 . H59 . 2.653(6) no
C47 . H60 . 2.696(7) no
C47 . H61 . 3.320(6) no
C47 . H62 . 0.950(6) no
C47 . H63 . 0.950(5) no
C47 . H64 . 0.950(7) no
C47 . H65 . 2.646(5) no
C47 . H66 . 2.674(6) no
C47 . H67 . 3.318(5) no
C47 . H71 4_555 3.471(6) no
C47 . H73 4_555 3.257(6) no
C48 . H7 3_646 3.423(6) no
C48 . H10 3_646 3.455(6) no
C48 . H12 3_646 3.229(6) no
C48 . H21 . 3.169(7) no
C48 . H39 4_655 3.548(6) no
C48 . H40 4_655 3.424(6) no
C48 . H48 . 2.545(5) no
C48 . H59 . 2.657(6) no
C48 . H60 . 3.320(6) no
C48 . H61 . 2.655(6) no
C48 . H62 . 3.318(5) no
C48 . H63 . 2.647(6) no
C48 . H64 . 2.673(5) no
C48 . H65 . 0.950(5) no
C48 . H66 . 0.950(6) no
C48 . H67 . 0.950(5) no
C48 . H83 4_655 3.293(6) no
C48 . H84 4_655 3.592(6) no
C49 . C50 . 1.383(5) yes
C49 . C51 . 2.415(6) yes
C49 . C52 . 2.748(5) yes
C49 . C53 . 2.420(5) yes
C49 . C54 . 1.385(5) yes
C49 . H46 . 2.442(5) no
C49 . H68 . 2.028(5) no
C49 . H70 . 2.032(5) no
C49 . H80 2_566 3.479(6) no
C49 . H82 2_566 3.233(6) no
C50 . C51 . 1.388(5) yes
C50 . C52 . 2.380(5) yes
C50 . C53 . 2.797(5) yes
C50 . C54 . 2.402(5) yes
C50 . C55 . 2.557(6) yes
C50 . C56 . 2.873(6) yes
C50 . C57 . 3.440(6) yes
C50 . H3 . 3.381(5) no
C50 . H68 . 0.950(5) no
C50 . H69 . 3.235(5) no
C50 . H70 . 3.257(5) no
C50 . H71 . 2.660(6) no
C50 . H72 . 2.892(6) no
C50 . H77 . 3.262(6) no
C50 . H82 2_566 3.527(6) no
C51 . C52 . 1.400(5) yes
C51 . C53 . 2.455(5) yes
C51 . C54 . 2.806(6) yes
C51 . C55 . 1.538(6) yes
C51 . C56 . 2.550(5) yes
C51 . C57 . 2.483(6) yes
C51 . C58 . 2.526(6) yes
C51 . H68 . 2.028(5) no
C51 . H69 . 2.030(5) no
C51 . H71 . 2.710(5) no
C51 . H72 . 2.746(6) no
C51 . H73 . 3.365(6) no
C51 . H74 . 3.345(6) no
C51 . H75 . 2.723(6) no
C51 . H76 . 2.677(6) no
C51 . H77 . 2.645(6) no
C51 . H78 . 2.648(6) no
C51 . H79 . 3.313(6) no
C52 . C53 . 1.394(6) yes
C52 . C54 . 2.392(6) yes
C52 . C55 . 2.557(6) yes
C52 . C57 . 3.158(6) yes
C52 . C58 . 3.004(6) yes
C52 . C59 . 2.539(6) yes
C52 . C60 . 3.113(6) yes
C52 . C61 . 3.021(6) yes
C52 . H68 . 3.242(5) no
C52 . H69 . 0.950(6) no
C52 . H70 . 3.255(6) no
C52 . H75 . 3.216(6) no
C52 . H76 . 2.690(6) no
C52 . H77 . 3.436(6) no
C52 . H78 . 2.873(6) no
C52 . H81 . 2.805(6) no
C52 . H82 . 3.388(7) no
C52 . H82 2_566 3.391(7) no
C52 . H84 . 3.249(6) no
C52 . H85 . 2.713(5) no
C53 . C54 . 1.404(5) yes
C53 . C59 . 1.537(5) yes
C53 . C60 . 2.480(6) yes
C53 . C61 . 2.539(5) yes
C53 . C62 . 2.534(6) yes
C53 . H43 . 3.358(7) no
C53 . H69 . 2.029(6) no
C53 . H70 . 2.049(6) no
C53 . H80 . 3.314(6) no
C53 . H81 . 2.631(6) no
C53 . H82 . 2.649(6) no
C53 . H82 2_566 3.150(6) no
C53 . H83 . 3.357(5) no
C53 . H84 . 2.733(6) no
C53 . H85 . 2.697(6) no
C53 . H86 . 3.351(6) no
C53 . H87 . 2.694(6) no
C53 . H88 . 2.726(6) no
C54 . C59 . 2.578(5) yes
C54 . C60 . 3.475(6) yes
C54 . C62 . 2.876(5) yes
C54 . H46 . 2.537(6) no
C54 . H68 . 3.256(5) no
C54 . H69 . 3.250(6) no
C54 . H70 . 0.950(4) no
C54 . H81 2_566 3.544(6) no
C54 . H82 . 3.312(6) no
C54 . H82 2_566 3.074(6) no
C54 . H87 . 2.673(6) no
C54 . H88 . 2.870(5) no
C55 . C56 . 1.540(6) yes
C55 . C57 . 1.535(6) yes
C55 . C58 . 1.527(6) yes
C55 . H68 . 2.703(6) no
C55 . H69 . 2.685(5) no
C55 . H71 . 2.058(6) no
C55 . H72 . 2.059(6) no
C55 . H73 . 2.067(6) no
C55 . H74 . 2.055(6) no
C55 . H75 . 2.052(7) no
C55 . H76 . 2.043(6) no
C55 . H77 . 2.053(7) no
C55 . H78 . 2.057(7) no
C55 . H79 . 2.062(6) no
C56 . C57 . 2.488(7) yes
C56 . C58 . 2.486(6) yes
C56 . H45 4_554 3.203(6) no
C56 . H62 4_554 3.168(6) no
C56 . H64 4_554 3.224(5) no
C56 . H68 . 2.483(6) no
C56 . H71 . 0.950(6) no
C56 . H72 . 0.950(7) no
C56 . H73 . 0.950(5) no
C56 . H74 . 2.656(6) no
C56 . H75 . 2.663(6) no
C56 . H76 . 3.308(6) no
C56 . H77 . 2.660(7) no
C56 . H78 . 3.315(7) no
C56 . H79 . 2.654(7) no
C57 . C58 . 2.507(7) yes
C57 . H37 3_555 3.539(7) no
C57 . H38 3_555 3.128(7) no
C57 . H68 . 3.590(6) no
C57 . H69 . 3.095(6) no
C57 . H71 . 2.662(7) no
C57 . H72 . 3.313(7) no
C57 . H73 . 2.657(7) no
C57 . H74 . 2.675(7) no
C57 . H75 . 3.328(7) no
C57 . H76 . 2.685(7) no
C57 . H77 . 0.950(7) no
C57 . H78 . 0.950(7) no
C57 . H79 . 0.950(6) no
C58 . H28 4_554 3.481(7) no
C58 . H30 4_554 3.141(6) no
C58 . H36 3_555 3.565(7) no
C58 . H37 3_555 3.584(8) no
C58 . H45 4_554 3.342(6) no
C58 . H69 . 2.741(6) no
C58 . H71 . 3.308(6) no
C58 . H72 . 2.657(6) no
C58 . H73 . 2.663(6) no
C58 . H74 . 0.950(6) no
C58 . H75 . 0.950(8) no
C58 . H76 . 0.950(7) no
C58 . H77 . 3.323(7) no
C58 . H78 . 2.692(7) no
C58 . H79 . 2.681(7) no
C59 . C60 . 1.532(6) yes
C59 . C61 . 1.535(6) yes
C59 . C62 . 1.526(7) yes
C59 . H69 . 2.665(6) no
C59 . H70 . 2.743(6) no
C59 . H80 . 2.064(6) no
C59 . H81 . 2.040(7) no
C59 . H82 . 2.058(6) no
C59 . H83 . 2.064(6) no
C59 . H84 . 2.056(6) no
C59 . H85 . 2.051(7) no
C59 . H86 . 2.054(6) no
C59 . H87 . 2.043(7) no
C59 . H88 . 2.048(7) no
C60 . C61 . 2.512(7) yes
C60 . C62 . 2.475(8) yes
C60 . H46 2_566 3.040(7) no
C60 . H69 . 3.037(7) no
C60 . H80 . 0.950(7) no
C60 . H81 . 0.950(6) no
C60 . H82 . 0.950(8) no
C60 . H82 2_566 3.354(9) no
C60 . H83 . 2.684(7) no
C60 . H84 . 3.331(7) no
C60 . H85 . 2.695(8) no
C60 . H86 . 2.648(7) no
C60 . H87 . 2.641(8) no
C60 . H88 . 3.302(8) no
C61 . C62 . 2.473(8) yes
C61 . H43 . 3.131(8) no
C61 . H67 4_454 3.590(6) no
C61 . H69 . 2.766(6) no
C61 . H80 . 2.685(7) no
C61 . H81 . 2.685(7) no
C61 . H82 . 3.334(7) no
C61 . H83 . 0.950(7) no
C61 . H84 . 0.950(8) no
C61 . H85 . 0.950(6) no
C61 . H86 . 2.642(8) no
C61 . H87 . 3.299(8) no
C61 . H88 . 2.648(8) no
C62 . H10 2_566 3.562(6) no
C62 . H15 1_455 3.528(7) no
C62 . H39 . 3.333(8) no
C62 . H65 4_454 3.573(6) no
C62 . H70 . 2.507(6) no
C62 . H80 . 2.653(8) no
C62 . H81 . 3.292(8) no
C62 . H82 . 2.660(7) no
C62 . H83 . 2.647(7) no
C62 . H84 . 2.649(8) no
C62 . H85 . 3.296(8) no
C62 . H86 . 0.950(6) no
C62 . H87 . 0.950(8) no
C62 . H88 . 0.950(8) no

loop_
_geom_torsion_atom_site_label_1
_geom_torsion_site_symmetry_1
_geom_torsion_atom_site_label_2
_geom_torsion_site_symmetry_2
_geom_torsion_atom_site_label_3
_geom_torsion_site_symmetry_3
_geom_torsion_atom_site_label_4
_geom_torsion_site_symmetry_4
_geom_torsion
_geom_torsion_publ_flag
N2 . Cu1 . N1 . C2 . 2.0(4) yes
N2 . Cu1 . N1 . C4 . 178.6(3) yes
N4 . Cu1 . N1 . C2 . 142.2(3) yes
N4 . Cu1 . N1 . C4 . -41.3(3) yes
N5 . Cu1 . N1 . C2 . -107.8(4) yes
N5 . Cu1 . N1 . C4 . 68.7(4) yes
N1 . Cu1 . N2 . C3 . -1.6(4) yes
N1 . Cu1 . N2 . C18 . -174.3(3) yes
N4 . Cu1 . N2 . C3 . -116.2(4) yes
N4 . Cu1 . N2 . C18 . 71.2(4) yes
N5 . Cu1 . N2 . C3 . 136.3(3) yes
N5 . Cu1 . N2 . C18 . -36.4(3) yes
N1 . Cu1 . N4 . C33 . 148.8(3) yes
N1 . Cu1 . N4 . C35 . -31.5(3) yes
N2 . Cu1 . N4 . C33 . -100.0(4) yes
N2 . Cu1 . N4 . C35 . 79.7(4) yes
N5 . Cu1 . N4 . C33 . 10.1(4) yes
N5 . Cu1 . N4 . C35 . -170.2(3) yes
N1 . Cu1 . N5 . C34 . -122.3(4) yes
N1 . Cu1 . N5 . C49 . 53.5(4) yes
N2 . Cu1 . N5 . C34 . 130.4(3) yes
N2 . Cu1 . N5 . C49 . -53.8(3) yes
N4 . Cu1 . N5 . C34 . -8.6(3) yes
N4 . Cu1 . N5 . C49 . 167.1(3) yes
Cu1 . N1 . C2 . C1 . -3.1(5) yes
C4 . N1 . C2 . C1 . -179.8(4) yes
Cu1 . N1 . C4 . C5 . -40.5(4) yes
Cu1 . N1 . C4 . C9 . 140.7(3) yes
C2 . N1 . C4 . C5 . 136.3(4) yes
C2 . N1 . C4 . C9 . -42.5(5) yes
Cu1 . N2 . C3 . C1 . 2.0(5) yes
C18 . N2 . C3 . C1 . 174.9(4) yes
Cu1 . N2 . C18 . C19 . -54.5(4) yes
Cu1 . N2 . C18 . C23 . 126.2(3) yes
C3 . N2 . C18 . C19 . 132.0(4) yes
C3 . N2 . C18 . C23 . -47.3(5) yes
O1 . N3 . C1 . C2 . -10.1(5) yes
O1 . N3 . C1 . C3 . 164.9(3) yes
O2 . N3 . C1 . C2 . 170.1(4) yes
O2 . N3 . C1 . C3 . -15.0(5) yes
Cu1 . N4 . C33 . C32 . -4.9(5) yes
C35 . N4 . C33 . C32 . 175.4(4) yes
Cu1 . N4 . C35 . C36 . -43.0(4) yes
Cu1 . N4 . C35 . C40 . 136.1(3) yes
C33 . N4 . C35 . C36 . 136.7(4) yes
C33 . N4 . C35 . C40 . -44.2(5) yes
Cu1 . N5 . C34 . C32 . 1.8(4) yes
C49 . N5 . C34 . C32 . -173.9(4) yes
Cu1 . N5 . C49 . C50 . -38.6(4) yes
Cu1 . N5 . C49 . C54 . 145.6(3) yes
C34 . N5 . C49 . C50 . 137.5(4) yes
C34 . N5 . C49 . C54 . -38.3(5) yes
O3 . N6 . C32 . C33 . -10.5(5) yes
O3 . N6 . C32 . C34 . 174.7(3) yes
O4 . N6 . C32 . C33 . 169.1(3) yes
O4 . N6 . C32 . C34 . -5.6(5) yes
N3 . C1 . C2 . N1 . 177.6(4) yes
C3 . C1 . C2 . N1 . 3.3(6) yes
N3 . C1 . C3 . N2 . -177.0(3) yes
C2 . C1 . C3 . N2 . -2.7(6) yes
N1 . C4 . C5 . C6 . -176.0(3) yes
C9 . C4 . C5 . C6 . 2.9(6) yes
N1 . C4 . C9 . C8 . 175.5(3) yes
C5 . C4 . C9 . C8 . -3.3(6) yes
C4 . C5 . C6 . C7 . -0.9(5) yes
C4 . C5 . C6 . C10 . 179.6(3) yes
C5 . C6 . C7 . C8 . -0.6(6) yes
C10 . C6 . C7 . C8 . 178.9(4) yes
C5 . C6 . C10 . C11 . 58.5(5) yes
C5 . C6 . C10 . C12 . -61.7(5) yes
C5 . C6 . C10 . C13 . 178.4(4) yes
C7 . C6 . C10 . C11 . -120.9(4) yes
C7 . C6 . C10 . C12 . 118.9(4) yes
C7 . C6 . C10 . C13 . -1.1(5) yes
C6 . C7 . C8 . C9 . 0.1(6) yes
C6 . C7 . C8 . C14 . -179.2(4) yes
C7 . C8 . C9 . C4 . 1.8(6) yes
C14 . C8 . C9 . C4 . -178.9(3) yes
C7 . C8 . C14 . C15 . -117.8(4) yes
C7 . C8 . C14 . C16 . 3.1(5) yes
C7 . C8 . C14 . C17 . 122.6(4) yes
C9 . C8 . C14 . C15 . 62.9(5) yes
C9 . C8 . C14 . C16 . -176.2(4) yes
C9 . C8 . C14 . C17 . -56.7(5) yes
N2 . C18 . C19 . C20 . -175.8(3) yes
C23 . C18 . C19 . C20 . 3.5(6) yes
N2 . C18 . C23 . C22 . 177.3(3) yes
C19 . C18 . C23 . C22 . -2.0(6) yes
C18 . C19 . C20 . C21 . -2.1(6) yes
C18 . C19 . C20 . C24 . 178.4(4) yes
C19 . C20 . C21 . C22 . -0.7(6) yes
C24 . C20 . C21 . C22 . 178.7(4) yes
C19 . C20 . C24 . C25 . 74.3(4) yes
C19 . C20 . C24 . C26 . -45.5(5) yes
C19 . C20 . C24 . C27 . -164.9(4) yes
C21 . C20 . C24 . C25 . -105.2(4) yes
C21 . C20 . C24 . C26 . 135.0(4) yes
C21 . C20 . C24 . C27 . 15.6(6) yes
C20 . C21 . C22 . C23 . 2.2(6) yes
C20 . C21 . C22 . C28 . 178.6(4) yes
C21 . C22 . C23 . C18 . -0.8(6) yes
C28 . C22 . C23 . C18 . -177.2(4) yes
C21 . C22 . C28 . C29 . -82.5(5) yes
C21 . C22 . C28 . C30 . 40.4(5) yes
C21 . C22 . C28 . C31 . 159.4(4) yes
C23 . C22 . C28 . C29 . 93.8(5) yes
C23 . C22 . C28 . C30 . -143.3(4) yes
C23 . C22 . C28 . C31 . -24.3(5) yes
N6 . C32 . C33 . N4 . 179.9(4) yes
C34 . C32 . C33 . N4 . -6.0(6) yes
N6 . C32 . C34 . N5 . -178.2(3) yes
C33 . C32 . C34 . N5 . 7.6(6) yes
N4 . C35 . C36 . C37 . 179.8(3) yes
C40 . C35 . C36 . C37 . 0.7(6) yes
N4 . C35 . C40 . C39 . 179.3(3) yes
C36 . C35 . C40 . C39 . -1.6(6) yes
C35 . C36 . C37 . C38 . 0.6(6) yes
C35 . C36 . C37 . C41 . 178.2(4) yes
C36 . C37 . C38 . C39 . -0.9(6) yes
C41 . C37 . C38 . C39 . -178.5(4) yes
C36 . C37 . C41 . C42 . 16.3(6) yes
C36 . C37 . C41 . C43 . -109.3(5) yes
C36 . C37 . C41 . C44 . 136.5(5) yes
C38 . C37 . C41 . C42 . -166.1(5) yes
C38 . C37 . C41 . C43 . 68.3(6) yes
C38 . C37 . C41 . C44 . -45.9(6) yes
C37 . C38 . C39 . C40 . 0.0(6) yes
C37 . C38 . C39 . C45 . 178.5(4) yes
C38 . C39 . C40 . C35 . 1.2(5) yes
C45 . C39 . C40 . C35 . -177.3(3) yes
C38 . C39 . C45 . C46 . 131.8(4) yes
C38 . C39 . C45 . C47 . -109.3(4) yes
C38 . C39 . C45 . C48 . 11.0(5) yes
C40 . C39 . C45 . C46 . -49.8(4) yes
C40 . C39 . C45 . C47 . 69.2(4) yes
C40 . C39 . C45 . C48 . -170.5(3) yes
N5 . C49 . C50 . C51 . -172.1(3) yes
C54 . C49 . C50 . C51 . 3.8(6) yes
N5 . C49 . C54 . C53 . 171.3(3) yes
C50 . C49 . C54 . C53 . -4.3(6) yes
C49 . C50 . C51 . C52 . -0.8(6) yes
C49 . C50 . C51 . C55 . 175.7(4) yes
C50 . C51 . C52 . C53 . -1.7(6) yes
C55 . C51 . C52 . C53 . -178.3(4) yes
C50 . C51 . C55 . C56 . 15.0(5) yes
C50 . C51 . C55 . C57 . -103.6(4) yes
C50 . C51 . C55 . C58 . 136.0(4) yes
C52 . C51 . C55 . C56 . -168.6(4) yes
C52 . C51 . C55 . C57 . 72.8(5) yes
C52 . C51 . C55 . C58 . -47.5(5) yes
C51 . C52 . C53 . C54 . 1.2(6) yes
C51 . C52 . C53 . C59 . 177.2(4) yes
C52 . C53 . C54 . C49 . 1.8(6) yes
C59 . C53 . C54 . C49 . -174.1(4) yes
C52 . C53 . C59 . C60 . -70.1(5) yes
C52 . C53 . C59 . C61 . 50.7(5) yes
C52 . C53 . C59 . C62 . 171.3(4) yes
C54 . C53 . C59 . C60 . 105.7(4) yes
C54 . C53 . C59 . C61 . -133.5(4) yes
C54 . C53 . C59 . C62 . -12.8(5) yes
